data_4348767
loop_
_publ_author_name
'Shichibu, Yukatsu'
'Yoshida, Keisuke'
'Konishi, Katsuaki'

_publ_section_title
;
 Hexanuclear Platinum(II) Thiolate Macrocyclic Host:
 Charge-Transfer-Driven Inclusion of a Ag(I) Ion Guest.
;
_journal_issue 18
_journal_name_full 'Inorganic chemistry'
_journal_page_first 9147
_journal_page_last 9149
_journal_paper_doi 10.1021/acs.inorgchem.6b01579
_journal_volume 55
_journal_year 2016
_chemical_formula_sum 'C144 H300 Ag F6 Pt6 S12 Sb'
_chemical_formula_weight 3930.70
_space_group_crystal_system triclinic
_space_group_IT_number 2
_space_group_name_Hall '-P 1'
_space_group_name_H-M_alt 'P -1'
_atom_sites_solution_hydrogens geom
_cell_angle_alpha 92.6717(11)
_cell_angle_beta 93.2134(11)
_cell_angle_gamma 95.2529(10)
_cell_formula_units_Z 2
_cell_length_a 15.6003(12)
_cell_length_b 16.6218(13)
_cell_length_c 31.954(3)
_cell_measurement_reflns_used 114
_cell_measurement_temperature 90.0(2)
_cell_measurement_theta_max 22.2643
_cell_measurement_theta_min 3.5965
_cell_volume 8226.9(12)
_computing_cell_refinement 'APEX2 v2014.5-0 (Bruker AXS)'
_computing_data_collection 'Bruker SMART APEXII'
_computing_data_reduction 'SAINT V8.34A (Bruker AXS Inc., 2013)'
_computing_molecular_graphics 'XSHELL V6.3.1 (BruekrAXS)'
_computing_publication_material 'Generate Report (Bruker AXS)'
_computing_structure_refinement 'SHELXL-2014 (Sheldrick, 2014)'
_computing_structure_solution 'SHELXS-2013 (Sheldrick, 2013)'
_diffrn_ambient_temperature 90.0(2)
_diffrn_measured_fraction_theta_full 0.984
_diffrn_measured_fraction_theta_max 0.984
_diffrn_measurement_device_type 'Bruker D8 goniometer'
_diffrn_measurement_method 'omega scans'
_diffrn_radiation_monochromator graphite
_diffrn_radiation_type 'Mo K\a'
_diffrn_radiation_wavelength 0.71073
_diffrn_reflns_av_R_equivalents 0.0473
_diffrn_reflns_av_unetI/netI 0.1281
_diffrn_reflns_limit_h_max 18
_diffrn_reflns_limit_h_min -18
_diffrn_reflns_limit_k_max 18
_diffrn_reflns_limit_k_min -19
_diffrn_reflns_limit_l_max 27
_diffrn_reflns_limit_l_min -38
_diffrn_reflns_number 39947
_diffrn_reflns_theta_full 25.03
_diffrn_reflns_theta_max 25.03
_diffrn_reflns_theta_min 1.23
_diffrn_source 'sealed tube'
_exptl_absorpt_coefficient_mu 5.560
_exptl_absorpt_correction_T_max 0.51
_exptl_absorpt_correction_T_min 0.34
_exptl_absorpt_correction_type multi-scan
_exptl_absorpt_process_details 'SADABS V2014/2 (Bruker AXS Inc.)'
_exptl_crystal_colour orange
_exptl_crystal_density_diffrn 1.587
_exptl_crystal_density_method 'not measured'
_exptl_crystal_description block
_exptl_crystal_F_000 3952
_exptl_crystal_size_max 0.250
_exptl_crystal_size_mid 0.140
_exptl_crystal_size_min 0.140
_refine_diff_density_max 2.687
_refine_diff_density_min -2.410
_refine_ls_extinction_method none
_refine_ls_goodness_of_fit_ref 0.988
_refine_ls_hydrogen_treatment constr
_refine_ls_matrix_type full
_refine_ls_number_parameters 1580
_refine_ls_number_reflns 28627
_refine_ls_number_restraints 1785
_refine_ls_restrained_S_all 0.964
_refine_ls_R_factor_all 0.1504
_refine_ls_R_factor_gt 0.0638
_refine_ls_shift/su_max 0.001
_refine_ls_shift/su_mean 0.000
_refine_ls_structure_factor_coef Fsqd
_refine_ls_weighting_details 'w=1/[\s^2^(Fo^2^)+(0.1059P)^2^+0.1499P] where P=(Fo^2^+2Fc^2^)/3'
_refine_ls_weighting_scheme calc
_refine_ls_wR_factor_gt 0.1523
_refine_ls_wR_factor_ref 0.2109
_reflns_number_gt 14873
_reflns_number_total 28627
_reflns_threshold_expression 'I > 2\s(I)'
_cod_data_source_file ic6b01579_si_002.cif
_cod_data_source_block I-AgSbF6
_cod_original_cell_volume 8226.9(11)
_cod_database_code 4348767

loop_
_space_group_symop_operation_xyz
'x, y, z'
'-x, -y, -z'

loop_
_atom_site_type_symbol
_atom_site_label
_atom_site_fract_x
_atom_site_fract_y
_atom_site_fract_z
_atom_site_U_iso_or_equiv
_atom_site_adp_type
_atom_site_calc_flag
_atom_site_refinement_flags_adp
_atom_site_refinement_flags_occupancy
_atom_site_refinement_flags_posn
_atom_site_occupancy
_atom_site_disorder_assembly
_atom_site_disorder_group
Pt Pt1 0.23936(4) 0.93005(4) 0.96802(2) 0.02265(17) Uani d . . . 1.0 . .
Pt Pt2 0.12842(4) 0.79254(4) 0.91280(2) 0.01904(16) Uani d . . . 1.0 . .
Pt Pt3 0.14993(4) 0.61574(4) 0.92197(2) 0.01631(16) Uani d . . . 1.0 . .
Pt Pt4 0.28993(4) 0.57840(4) 0.98821(2) 0.01646(16) Uani d . . . 1.0 . .
Pt Pt5 0.39794(4) 0.71631(4) 1.04412(2) 0.01768(16) Uani d . . . 1.0 . .
Pt Pt6 0.37731(4) 0.89331(4) 1.03651(2) 0.02077(17) Uani d . . . 1.0 . .
S S1 0.0931(3) 0.8929(3) 0.96016(14) 0.0272(10) Uani d . . . 1.0 . .
S S2 0.2346(3) 0.8922(2) 0.89734(13) 0.0225(10) Uani d . . . 1.0 . .
S S3 0.1538(2) 0.6923(2) 0.86300(12) 0.0203(9) Uani d . . . 1.0 . .
S S4 0.0315(3) 0.6892(3) 0.93388(13) 0.0221(10) Uani d . . . 1.0 . .
S S5 0.1432(2) 0.5386(2) 0.98069(12) 0.0178(9) Uani d . . . 1.0 . .
S S6 0.2800(2) 0.5600(2) 0.91571(12) 0.0181(9) Uani d . . . 1.0 . .
S S7 0.4355(2) 0.6218(2) 0.99441(12) 0.0170(9) Uani d . . . 1.0 . .
S S8 0.2965(2) 0.6132(2) 1.05926(12) 0.0185(9) Uani d . . . 1.0 . .
S S9 0.3668(3) 0.8142(3) 1.09424(13) 0.0282(11) Uani d . . . 1.0 . .
S S10 0.4970(3) 0.8215(2) 1.02713(13) 0.0220(10) Uani d . . . 1.0 . .
S S11 0.3867(3) 0.9675(2) 0.97753(13) 0.0225(10) Uani d . . . 1.0 . .
S S12 0.2468(3) 0.9489(3) 1.04012(14) 0.0270(10) Uani d . . . 1.0 . .
Ag Ag1 0.26267(7) 0.75214(8) 0.97835(4) 0.0182(3) Uani d . . . 1.0 . .
C C1A 0.0563(16) 0.8474(16) 1.0066(8) 0.080(5) Uani d U . . 1.0 . .
H H1A1 0.0124 0.8019 0.998 0.096 Uiso calc U . R 1.0 . .
H H1A2 0.1056 0.8243 1.021 0.096 Uiso calc U . R 1.0 . .
C C2A 0.0192(16) 0.9012(15) 1.0369(6) 0.087(4) Uani d U . D 1.0 . .
H H2A1 -0.0382 0.9159 1.0268 0.104 Uiso calc U . R 1.0 . .
H H2A2 0.0579 0.9507 1.0448 0.104 Uiso calc U . R 1.0 . .
C C3A 0.0137(15) 0.8407(15) 1.0731(6) 0.095(4) Uani d U . D 1.0 . .
H H3A1 -0.0004 0.7849 1.0608 0.114 Uiso calc U . R 1.0 . .
H H3A2 0.0704 0.843 1.0888 0.114 Uiso calc U . R 1.0 . .
C C4A -0.0524(15) 0.8602(15) 1.1020(6) 0.097(4) Uani d U . D 1.0 . .
H H4A1 -0.1088 0.8586 1.086 0.117 Uiso calc U . R 1.0 . .
H H4A2 -0.0379 0.916 1.1141 0.117 Uiso calc U . R 1.0 . .
C C5A -0.0608(16) 0.8021(12) 1.1379(6) 0.092(4) Uani d U . D 1.0 . .
H H5A1 -0.1017 0.7545 1.129 0.111 Uiso calc U . R 1.0 . .
H H5A2 -0.0041 0.783 1.1457 0.111 Uiso calc U . R 1.0 . .
C C6A -0.0940(16) 0.8484(12) 1.1754(6) 0.088(4) Uani d U . D 1.0 . .
H H6A1 -0.0472 0.8881 1.1878 0.106 Uiso calc U . R 1.0 . .
H H6A2 -0.1421 0.8788 1.1654 0.106 Uiso calc U . R 1.0 . .
C C7A -0.1246(16) 0.7945(15) 1.2087(6) 0.083(4) Uani d U . D 1.0 . .
H H7A1 -0.1726 0.7552 1.1972 0.099 Uiso calc U . R 1.0 . .
H H7A2 -0.0771 0.7641 1.2196 0.099 Uiso calc U . R 1.0 . .
C C8A -0.1530(16) 0.8453(16) 1.2415(8) 0.080(4) Uani d U . . 1.0 . .
H H8A1 -0.1938 0.8813 1.2293 0.096 Uiso calc U . R 1.0 . .
H H8A2 -0.1027 0.8798 1.2548 0.096 Uiso calc U . R 1.0 . .
C C9A -0.1944(16) 0.7997(16) 1.2731(8) 0.080(4) Uani d U . . 1.0 . .
H H9A1 -0.1515 0.7663 1.2858 0.095 Uiso calc U . R 1.0 . .
H H9A2 -0.2407 0.762 1.2587 0.095 Uiso calc U . R 1.0 . .
C C10A -0.2315(16) 0.8425(16) 1.3067(8) 0.080(4) Uani d U . . 1.0 . .
H H10A -0.1844 0.8806 1.3202 0.096 Uiso calc U . R 1.0 . .
H H10B -0.2733 0.8761 1.2933 0.096 Uiso calc U . R 1.0 . .
C C11A -0.2734(16) 0.8056(16) 1.3395(8) 0.082(4) Uani d U . . 1.0 . .
H H11A -0.231 0.7732 1.3534 0.099 Uiso calc U . R 1.0 . .
H H11B -0.3194 0.7663 1.326 0.099 Uiso calc U . R 1.0 . .
C C12A -0.3143(16) 0.8499(16) 1.3742(8) 0.086(6) Uani d U . . 1.0 . .
H H12A -0.2729 0.8933 1.387 0.129 Uiso calc U . R 1.0 . .
H H12B -0.3311 0.8121 1.3956 0.129 Uiso calc U . R 1.0 . .
H H12C -0.3655 0.8733 1.3627 0.129 Uiso calc U . R 1.0 . .
C C1B 0.1771(11) 0.9654(11) 0.8676(5) 0.034(3) Uani d U . . 1.0 . .
H H1B1 0.1201 0.9703 0.8792 0.041 Uiso calc U . R 1.0 . .
H H1B2 0.2104 1.0192 0.871 0.041 Uiso calc U . R 1.0 . .
C C2B 0.1645(11) 0.9400(11) 0.8216(5) 0.036(3) Uani d U . . 1.0 . .
H H2B1 0.1247 0.9754 0.808 0.043 Uiso calc U . R 1.0 . .
H H2B2 0.1363 0.8841 0.8188 0.043 Uiso calc U . R 1.0 . .
C C3B 0.2472(11) 0.9431(11) 0.7978(5) 0.038(3) Uani d U . . 1.0 . .
H H3B1 0.2774 0.9981 0.8023 0.045 Uiso calc U . R 1.0 . .
H H3B2 0.2853 0.9049 0.8102 0.045 Uiso calc U . R 1.0 . .
C C4B 0.2349(11) 0.9234(12) 0.7517(6) 0.039(3) Uani d U . . 1.0 . .
H H4B1 0.1944 0.9597 0.7394 0.047 Uiso calc U . R 1.0 . .
H H4B2 0.2078 0.8673 0.7471 0.047 Uiso calc U . R 1.0 . .
C C5B 0.3178(11) 0.9314(12) 0.7284(6) 0.040(3) Uani d U . . 1.0 . .
H H5B1 0.3454 0.9873 0.7334 0.048 Uiso calc U . R 1.0 . .
H H5B2 0.3579 0.8944 0.7403 0.048 Uiso calc U . R 1.0 . .
C C6B 0.3049(11) 0.9130(12) 0.6820(6) 0.042(3) Uani d U . . 1.0 . .
H H6B1 0.2642 0.9492 0.6698 0.05 Uiso calc U . R 1.0 . .
H H6B2 0.279 0.8565 0.6766 0.05 Uiso calc U . R 1.0 . .
C C7B 0.3916(11) 0.9242(12) 0.6599(6) 0.042(3) Uani d U . . 1.0 . .
H H7B1 0.417 0.9808 0.6652 0.051 Uiso calc U . R 1.0 . .
H H7B2 0.4323 0.8885 0.6725 0.051 Uiso calc U . R 1.0 . .
C C8B 0.3812(12) 0.9051(12) 0.6127(6) 0.045(3) Uani d U . . 1.0 . .
H H8B1 0.3572 0.848 0.6074 0.054 Uiso calc U . R 1.0 . .
H H8B2 0.3391 0.9397 0.6003 0.054 Uiso calc U . R 1.0 . .
C C9B 0.4636(12) 0.9178(13) 0.5912(6) 0.047(3) Uani d U . . 1.0 . .
H H9B1 0.5069 0.8865 0.6054 0.057 Uiso calc U . R 1.0 . .
H H9B2 0.4852 0.9757 0.5949 0.057 Uiso calc U . R 1.0 . .
C C10B 0.4574(13) 0.8936(13) 0.5446(6) 0.051(3) Uani d U . . 1.0 . .
H H10C 0.4345 0.836 0.5407 0.061 Uiso calc U . R 1.0 . .
H H10D 0.4157 0.9261 0.5302 0.061 Uiso calc U . R 1.0 . .
C C11B 0.5425(13) 0.9050(14) 0.5240(6) 0.055(3) Uani d U . . 1.0 . .
H H11C 0.5833 0.8719 0.5387 0.066 Uiso calc U . R 1.0 . .
H H11D 0.5655 0.9623 0.5291 0.066 Uiso calc U . R 1.0 . .
C C12B 0.5430(14) 0.8841(14) 0.4771(7) 0.063(5) Uani d U . . 1.0 . .
H H12D 0.5135 0.83 0.4706 0.094 Uiso calc U . R 1.0 . .
H H12E 0.6027 0.8851 0.4689 0.094 Uiso calc U . R 1.0 . .
H H12F 0.5132 0.9238 0.4615 0.094 Uiso calc U . R 1.0 . .
C C1C 0.2618(10) 0.7079(11) 0.8425(5) 0.029(3) Uani d U . . 1.0 . .
H H1C1 0.2855 0.765 0.8479 0.035 Uiso calc U . R 1.0 . .
H H1C2 0.3013 0.6729 0.8565 0.035 Uiso calc U . R 1.0 . .
C C2C 0.2535(10) 0.6869(11) 0.7956(5) 0.032(3) Uani d U . . 1.0 . .
H H2C1 0.2123 0.7212 0.7821 0.038 Uiso calc U . R 1.0 . .
H H2C2 0.2297 0.6298 0.7907 0.038 Uiso calc U . R 1.0 . .
C C3C 0.3400(10) 0.6992(11) 0.7752(5) 0.031(3) Uani d U . . 1.0 . .
H H3C1 0.3651 0.7556 0.7815 0.038 Uiso calc U . R 1.0 . .
H H3C2 0.3801 0.663 0.7877 0.038 Uiso calc U . R 1.0 . .
C C4C 0.3327(11) 0.6831(11) 0.7291(5) 0.034(3) Uani d U . . 1.0 . .
H H4C1 0.2927 0.7196 0.7165 0.041 Uiso calc U . R 1.0 . .
H H4C2 0.3072 0.6268 0.7228 0.041 Uiso calc U . R 1.0 . .
C C5C 0.4191(11) 0.6950(11) 0.7084(5) 0.036(3) Uani d U . . 1.0 . .
H H5C1 0.4449 0.7511 0.715 0.043 Uiso calc U . R 1.0 . .
H H5C2 0.4588 0.658 0.7206 0.043 Uiso calc U . R 1.0 . .
C C6C 0.4117(11) 0.6799(12) 0.6621(5) 0.038(3) Uani d U . . 1.0 . .
H H6C1 0.3716 0.7165 0.6498 0.045 Uiso calc U . R 1.0 . .
H H6C2 0.3866 0.6236 0.6554 0.045 Uiso calc U . R 1.0 . .
C C7C 0.4975(11) 0.6927(12) 0.6418(5) 0.038(3) Uani d U . . 1.0 . .
H H7C1 0.5379 0.6574 0.655 0.045 Uiso calc U . R 1.0 . .
H H7C2 0.5217 0.7494 0.6481 0.045 Uiso calc U . R 1.0 . .
C C8C 0.4940(11) 0.6756(12) 0.5939(6) 0.040(3) Uani d U . . 1.0 . .
H H8C1 0.4709 0.6187 0.5873 0.048 Uiso calc U . R 1.0 . .
H H8C2 0.4537 0.7106 0.5805 0.048 Uiso calc U . R 1.0 . .
C C9C 0.5814(12) 0.6901(12) 0.5754(6) 0.043(3) Uani d U . . 1.0 . .
H H9C1 0.621 0.6531 0.5877 0.051 Uiso calc U . R 1.0 . .
H H9C2 0.6059 0.7463 0.5831 0.051 Uiso calc U . R 1.0 . .
C C10C 0.5755(12) 0.6766(13) 0.5267(6) 0.046(3) Uani d U . . 1.0 . .
H H10E 0.5536 0.6197 0.519 0.055 Uiso calc U . R 1.0 . .
H H10F 0.534 0.7119 0.5144 0.055 Uiso calc U . R 1.0 . .
C C11C 0.6622(12) 0.6948(13) 0.5084(6) 0.049(3) Uani d U . . 1.0 . .
H H11E 0.7031 0.658 0.5198 0.058 Uiso calc U . R 1.0 . .
H H11F 0.6851 0.751 0.517 0.058 Uiso calc U . R 1.0 . .
C C12C 0.6560(13) 0.6846(13) 0.4603(6) 0.057(5) Uani d U . . 1.0 . .
H H12G 0.6403 0.6276 0.4517 0.085 Uiso calc U . R 1.0 . .
H H12H 0.7118 0.7025 0.4496 0.085 Uiso calc U . R 1.0 . .
H H12I 0.6119 0.7173 0.4489 0.085 Uiso calc U . R 1.0 . .
C C1D -0.0475(9) 0.6644(9) 0.8894(5) 0.021(3) Uani d U . . 1.0 . .
H H1D1 -0.0182 0.6406 0.8657 0.025 Uiso calc U . R 1.0 . .
H H1D2 -0.0924 0.6231 0.8976 0.025 Uiso calc U . R 1.0 . .
C C2D -0.0890(10) 0.7350(10) 0.8752(5) 0.024(2) Uani d U . . 1.0 . .
H H2D1 -0.0447 0.7758 0.8659 0.029 Uiso calc U . R 1.0 . .
H H2D2 -0.1175 0.7599 0.8988 0.029 Uiso calc U . R 1.0 . .
C C3D -0.1561(10) 0.7099(10) 0.8388(5) 0.027(2) Uani d U . . 1.0 . .
H H3D1 -0.2025 0.6729 0.8494 0.032 Uiso calc U . R 1.0 . .
H H3D2 -0.1824 0.7588 0.8298 0.032 Uiso calc U . R 1.0 . .
C C4D -0.1218(10) 0.6681(10) 0.8001(5) 0.028(2) Uani d U . . 1.0 . .
H H4D1 -0.094 0.62 0.809 0.034 Uiso calc U . R 1.0 . .
H H4D2 -0.1712 0.649 0.7802 0.034 Uiso calc U . R 1.0 . .
C C5D -0.0575(11) 0.7211(10) 0.7772(5) 0.030(2) Uani d U . . 1.0 . .
H H5D1 -0.086 0.7679 0.767 0.036 Uiso calc U . R 1.0 . .
H H5D2 -0.0093 0.7424 0.7973 0.036 Uiso calc U . R 1.0 . .
C C6D -0.0219(11) 0.6785(10) 0.7411(5) 0.030(2) Uani d U . . 1.0 . .
H H6D1 -0.0699 0.6454 0.7251 0.036 Uiso calc U . R 1.0 . .
H H6D2 0.0186 0.641 0.7522 0.036 Uiso calc U . R 1.0 . .
C C7D 0.0251(11) 0.7331(11) 0.7110(5) 0.033(3) Uani d U . . 1.0 . .
H H7D1 -0.016 0.7688 0.6988 0.04 Uiso calc U . R 1.0 . .
H H7D2 0.0716 0.7679 0.7271 0.04 Uiso calc U . R 1.0 . .
C C8D 0.0640(11) 0.6881(11) 0.6756(5) 0.036(3) Uani d U . . 1.0 . .
H H8D1 0.0191 0.6487 0.6613 0.043 Uiso calc U . R 1.0 . .
H H8D2 0.1103 0.6574 0.6874 0.043 Uiso calc U . R 1.0 . .
C C9D 0.1017(12) 0.7445(11) 0.6431(6) 0.040(3) Uani d U . . 1.0 . .
H H9D1 0.0545 0.7714 0.6293 0.048 Uiso calc U . R 1.0 . .
H H9D2 0.1427 0.7871 0.6577 0.048 Uiso calc U . R 1.0 . .
C C10D 0.1479(12) 0.7002(12) 0.6099(6) 0.043(3) Uani d U . . 1.0 . .
H H10G 0.1092 0.6534 0.5977 0.052 Uiso calc U . R 1.0 . .
H H10H 0.1995 0.6791 0.6233 0.052 Uiso calc U . R 1.0 . .
C C11D 0.1762(12) 0.7556(12) 0.5739(6) 0.046(3) Uani d U . . 1.0 . .
H H11G 0.1241 0.77 0.558 0.055 Uiso calc U . R 1.0 . .
H H11H 0.2072 0.8064 0.5866 0.055 Uiso calc U . R 1.0 . .
C C12D 0.2319(12) 0.7182(13) 0.5448(6) 0.051(4) Uani d U . . 1.0 . .
H H12J 0.2778 0.6943 0.5607 0.076 Uiso calc U . R 1.0 . .
H H12K 0.2575 0.7594 0.527 0.076 Uiso calc U . R 1.0 . .
H H12L 0.1976 0.6759 0.5271 0.076 Uiso calc U . R 1.0 . .
C C1E 0.0889(10) 0.5924(10) 1.0220(5) 0.022(3) Uani d U . . 1.0 . .
H H1E1 0.1232 0.6443 1.0303 0.027 Uiso calc U . R 1.0 . .
H H1E2 0.0316 0.6049 1.0105 0.027 Uiso calc U . R 1.0 . .
C C2E 0.0776(10) 0.5440(10) 1.0599(5) 0.021(2) Uani d U . . 1.0 . .
H H2E1 0.1337 0.5254 1.0694 0.025 Uiso calc U . R 1.0 . .
H H2E2 0.0366 0.4957 1.0527 0.025 Uiso calc U . R 1.0 . .
C C3E 0.0438(10) 0.5945(9) 1.0953(5) 0.021(2) Uani d U . . 1.0 . .
H H3E1 -0.0103 0.616 1.0851 0.025 Uiso calc U . R 1.0 . .
H H3E2 0.0866 0.641 1.1036 0.025 Uiso calc U . R 1.0 . .
C C4E 0.0266(10) 0.5443(10) 1.1336(5) 0.021(2) Uani d U . . 1.0 . .
H H4E1 -0.0146 0.4968 1.1249 0.026 Uiso calc U . R 1.0 . .
H H4E2 0.0812 0.524 1.144 0.026 Uiso calc U . R 1.0 . .
C C5E -0.0094(10) 0.5917(9) 1.1687(5) 0.020(2) Uani d U . . 1.0 . .
H H5E1 -0.0615 0.6156 1.1578 0.025 Uiso calc U . R 1.0 . .
H H5E2 0.0337 0.6367 1.1791 0.025 Uiso calc U . R 1.0 . .
C C6E -0.0335(10) 0.5378(9) 1.2064(5) 0.020(2) Uani d U . . 1.0 . .
H H6E1 -0.0735 0.4909 1.1956 0.024 Uiso calc U . R 1.0 . .
H H6E2 0.0195 0.5168 1.2183 0.024 Uiso calc U . R 1.0 . .
C C7E -0.0747(10) 0.5825(9) 1.2406(5) 0.021(2) Uani d U . . 1.0 . .
H H7E1 -0.1264 0.6052 1.2284 0.025 Uiso calc U . R 1.0 . .
H H7E2 -0.0338 0.6285 1.252 0.025 Uiso calc U . R 1.0 . .
C C8E -0.1014(10) 0.5306(10) 1.2768(5) 0.024(2) Uani d U . . 1.0 . .
H H8E1 -0.141 0.4839 1.2652 0.029 Uiso calc U . R 1.0 . .
H H8E2 -0.0493 0.5089 1.2893 0.029 Uiso calc U . R 1.0 . .
C C9E -0.1440(10) 0.5729(10) 1.3105(5) 0.028(2) Uani d U . . 1.0 . .
H H9E1 -0.1962 0.5945 1.2981 0.033 Uiso calc U . R 1.0 . .
H H9E2 -0.1045 0.6196 1.3222 0.033 Uiso calc U . R 1.0 . .
C C10E -0.1698(11) 0.5204(11) 1.3461(5) 0.032(3) Uani d U . . 1.0 . .
H H10I -0.118 0.4969 1.3577 0.039 Uiso calc U . R 1.0 . .
H H10J -0.2113 0.4751 1.3346 0.039 Uiso calc U . R 1.0 . .
C C11E -0.2101(11) 0.5644(11) 1.3817(5) 0.037(3) Uani d U . . 1.0 . .
H H11I -0.2635 0.5861 1.3706 0.044 Uiso calc U . R 1.0 . .
H H11J -0.1697 0.6108 1.3929 0.044 Uiso calc U . R 1.0 . .
C C12E -0.2320(12) 0.5089(12) 1.4176(6) 0.046(4) Uani d U . . 1.0 . .
H H12M -0.2731 0.4635 1.4068 0.069 Uiso calc U . R 1.0 . .
H H12N -0.2577 0.5397 1.4398 0.069 Uiso calc U . R 1.0 . .
H H12O -0.1792 0.4882 1.429 0.069 Uiso calc U . R 1.0 . .
C C1F 0.2570(9) 0.4511(9) 0.9017(4) 0.018(3) Uani d U . . 1.0 . .
H H1F1 0.3039 0.4211 0.9135 0.021 Uiso calc U . R 1.0 . .
H H1F2 0.2023 0.4303 0.9133 0.021 Uiso calc U . R 1.0 . .
C C2F 0.2499(9) 0.4387(9) 0.8531(5) 0.019(2) Uani d U . . 1.0 . .
H H2F1 0.2269 0.3821 0.8454 0.022 Uiso calc U . R 1.0 . .
H H2F2 0.2081 0.4745 0.8415 0.022 Uiso calc U . R 1.0 . .
C C3F 0.3365(9) 0.4564(10) 0.8326(5) 0.022(2) Uani d U . . 1.0 . .
H H3F1 0.3578 0.5139 0.8386 0.026 Uiso calc U . R 1.0 . .
H H3F2 0.3795 0.423 0.8452 0.026 Uiso calc U . R 1.0 . .
C C4F 0.3288(10) 0.4392(10) 0.7867(5) 0.026(2) Uani d U . . 1.0 . .
H H4F1 0.284 0.4712 0.7746 0.031 Uiso calc U . R 1.0 . .
H H4F2 0.3083 0.3813 0.7811 0.031 Uiso calc U . R 1.0 . .
C C5F 0.4129(10) 0.4575(11) 0.7634(5) 0.030(2) Uani d U . . 1.0 . .
H H5F1 0.4337 0.5153 0.7691 0.036 Uiso calc U . R 1.0 . .
H H5F2 0.4576 0.425 0.7752 0.036 Uiso calc U . R 1.0 . .
C C6F 0.4035(11) 0.4402(11) 0.7164(5) 0.034(3) Uani d U . . 1.0 . .
H H6F1 0.3619 0.4754 0.7041 0.041 Uiso calc U . R 1.0 . .
H H6F2 0.3796 0.3834 0.7105 0.041 Uiso calc U . R 1.0 . .
C C7F 0.4886(11) 0.4542(12) 0.6952(5) 0.037(3) Uani d U . . 1.0 . .
H H7F1 0.5297 0.418 0.707 0.045 Uiso calc U . R 1.0 . .
H H7F2 0.5133 0.5106 0.7019 0.045 Uiso calc U . R 1.0 . .
C C8F 0.4797(11) 0.4392(12) 0.6473(6) 0.040(3) Uani d U . . 1.0 . .
H H8F1 0.4567 0.3823 0.6404 0.048 Uiso calc U . R 1.0 . .
H H8F2 0.438 0.4746 0.6353 0.048 Uiso calc U . R 1.0 . .
C C9F 0.5660(11) 0.4559(12) 0.6278(6) 0.041(3) Uani d U . . 1.0 . .
H H9F1 0.6077 0.4213 0.6405 0.049 Uiso calc U . R 1.0 . .
H H9F2 0.5882 0.513 0.6346 0.049 Uiso calc U . R 1.0 . .
C C10F 0.5611(12) 0.4402(12) 0.5793(6) 0.042(3) Uani d U . . 1.0 . .
H H10K 0.5383 0.3834 0.5723 0.051 Uiso calc U . R 1.0 . .
H H10L 0.5205 0.4756 0.5664 0.051 Uiso calc U . R 1.0 . .
C C11F 0.6493(11) 0.4562(12) 0.5609(6) 0.043(3) Uani d U . . 1.0 . .
H H11K 0.6708 0.5137 0.567 0.051 Uiso calc U . R 1.0 . .
H H11L 0.6905 0.4226 0.5748 0.051 Uiso calc U . R 1.0 . .
C C12F 0.6463(12) 0.4377(13) 0.5140(6) 0.049(4) Uani d U . . 1.0 . .
H H12P 0.6228 0.3815 0.5076 0.073 Uiso calc U . R 1.0 . .
H H12Q 0.7047 0.4457 0.5041 0.073 Uiso calc U . R 1.0 . .
H H12R 0.6094 0.474 0.4998 0.073 Uiso calc U . R 1.0 . .
C C1G 0.4655(10) 0.6796(9) 0.9492(5) 0.021(3) Uani d U . . 1.0 . .
H H1G1 0.4133 0.7008 0.9365 0.025 Uiso calc U . R 1.0 . .
H H1G2 0.5066 0.7265 0.959 0.025 Uiso calc U . R 1.0 . .
C C2G 0.5065(10) 0.6295(10) 0.9157(5) 0.022(2) Uani d U . . 1.0 . .
H H2G1 0.5594 0.6091 0.928 0.026 Uiso calc U . R 1.0 . .
H H2G2 0.4658 0.5824 0.9057 0.026 Uiso calc U . R 1.0 . .
C C3G 0.5284(10) 0.6803(10) 0.8794(5) 0.022(2) Uani d U . . 1.0 . .
H H3G1 0.5669 0.7284 0.8902 0.027 Uiso calc U . R 1.0 . .
H H3G2 0.4747 0.6999 0.8674 0.027 Uiso calc U . R 1.0 . .
C C4G 0.5720(10) 0.6377(10) 0.8442(5) 0.024(2) Uani d U . . 1.0 . .
H H4G1 0.5316 0.5922 0.8319 0.029 Uiso calc U . R 1.0 . .
H H4G2 0.6233 0.6144 0.8566 0.029 Uiso calc U . R 1.0 . .
C C5G 0.6007(10) 0.6914(10) 0.8086(5) 0.027(2) Uani d U . . 1.0 . .
H H5G1 0.5507 0.7177 0.7972 0.032 Uiso calc U . R 1.0 . .
H H5G2 0.6449 0.7344 0.8201 0.032 Uiso calc U . R 1.0 . .
C C6G 0.6372(10) 0.6433(10) 0.7737(5) 0.027(2) Uani d U . . 1.0 . .
H H6G1 0.5907 0.6047 0.76 0.032 Uiso calc U . R 1.0 . .
H H6G2 0.6821 0.6115 0.7858 0.032 Uiso calc U . R 1.0 . .
C C7G 0.6759(10) 0.6956(10) 0.7407(5) 0.028(2) Uani d U . . 1.0 . .
H H7G1 0.722 0.7345 0.7544 0.033 Uiso calc U . R 1.0 . .
H H7G2 0.6308 0.7271 0.7284 0.033 Uiso calc U . R 1.0 . .
C C8G 0.7136(10) 0.6466(10) 0.7054(5) 0.029(2) Uani d U . . 1.0 . .
H H8G1 0.7559 0.6123 0.7179 0.035 Uiso calc U . R 1.0 . .
H H8G2 0.6667 0.6103 0.6905 0.035 Uiso calc U . R 1.0 . .
C C9G 0.7574(11) 0.6984(11) 0.6740(5) 0.032(3) Uani d U . . 1.0 . .
H H9G1 0.802 0.7375 0.6888 0.038 Uiso calc U . R 1.0 . .
H H9G2 0.7145 0.7295 0.6595 0.038 Uiso calc U . R 1.0 . .
C C10G 0.7994(11) 0.6461(11) 0.6416(5) 0.034(3) Uani d U . . 1.0 . .
H H10M 0.7543 0.6071 0.6272 0.04 Uiso calc U . R 1.0 . .
H H10N 0.8415 0.6148 0.6565 0.04 Uiso calc U . R 1.0 . .
C C11G 0.8459(11) 0.6957(11) 0.6084(5) 0.037(3) Uani d U . . 1.0 . .
H H11M 0.8036 0.7265 0.5932 0.045 Uiso calc U . R 1.0 . .
H H11N 0.8904 0.7353 0.6228 0.045 Uiso calc U . R 1.0 . .
C C12G 0.8884(12) 0.6443(12) 0.5767(6) 0.045(4) Uani d U . . 1.0 . .
H H12S 0.9288 0.6119 0.5914 0.068 Uiso calc U . R 1.0 . .
H H12T 0.9197 0.6794 0.5577 0.068 Uiso calc U . R 1.0 . .
H H12U 0.8442 0.6082 0.5604 0.068 Uiso calc U . R 1.0 . .
C C1H 0.3584(10) 0.5417(10) 1.0860(5) 0.023(3) Uani d U . . 1.0 . .
H H1H1 0.326 0.4874 1.0835 0.028 Uiso calc U . R 1.0 . .
H H1H2 0.4137 0.538 1.0726 0.028 Uiso calc U . R 1.0 . .
C C2H 0.3759(10) 0.5685(10) 1.1321(5) 0.025(2) Uani d U . . 1.0 . .
H H2H1 0.4203 0.5365 1.1447 0.03 Uiso calc U . R 1.0 . .
H H2H2 0.3991 0.6262 1.1343 0.03 Uiso calc U . R 1.0 . .
C C3H 0.2956(10) 0.5581(10) 1.1563(5) 0.027(2) Uani d U . . 1.0 . .
H H3H1 0.2721 0.5006 1.1531 0.033 Uiso calc U . R 1.0 . .
H H3H2 0.2519 0.5906 1.1435 0.033 Uiso calc U . R 1.0 . .
C C4H 0.3081(10) 0.5821(11) 1.2028(5) 0.029(2) Uani d U . . 1.0 . .
H H4H1 0.3527 0.5506 1.2156 0.034 Uiso calc U . R 1.0 . .
H H4H2 0.3298 0.64 1.2062 0.034 Uiso calc U . R 1.0 . .
C C5H 0.2269(10) 0.5686(11) 1.2260(5) 0.030(2) Uani d U . . 1.0 . .
H H5H1 0.2026 0.5116 1.2206 0.036 Uiso calc U . R 1.0 . .
H H5H2 0.184 0.6035 1.2147 0.036 Uiso calc U . R 1.0 . .
C C6H 0.2402(10) 0.5860(11) 1.2731(5) 0.031(2) Uani d U . . 1.0 . .
H H6H1 0.2638 0.643 1.2787 0.038 Uiso calc U . R 1.0 . .
H H6H2 0.2833 0.5513 1.2846 0.038 Uiso calc U . R 1.0 . .
C C7H 0.1555(10) 0.5708(11) 1.2963(5) 0.032(2) Uani d U . . 1.0 . .
H H7H1 0.1125 0.6056 1.2849 0.038 Uiso calc U . R 1.0 . .
H H7H2 0.1319 0.5138 1.2907 0.038 Uiso calc U . R 1.0 . .
C C8H 0.1694(11) 0.5882(11) 1.3431(5) 0.033(3) Uani d U . . 1.0 . .
H H8H1 0.193 0.6453 1.3485 0.04 Uiso calc U . R 1.0 . .
H H8H2 0.2131 0.5538 1.3542 0.04 Uiso calc U . R 1.0 . .
C C9H 0.0876(11) 0.5734(11) 1.3671(5) 0.035(3) Uani d U . . 1.0 . .
H H9H1 0.0433 0.6066 1.3555 0.042 Uiso calc U . R 1.0 . .
H H9H2 0.0649 0.5159 1.3624 0.042 Uiso calc U . R 1.0 . .
C C10H 0.1011(11) 0.5931(12) 1.4141(5) 0.037(3) Uani d U . . 1.0 . .
H H10O 0.1456 0.5602 1.4258 0.045 Uiso calc U . R 1.0 . .
H H10P 0.123 0.6507 1.4189 0.045 Uiso calc U . R 1.0 . .
C C11H 0.0195(11) 0.5772(12) 1.4373(6) 0.041(3) Uani d U . . 1.0 . .
H H11O -0.0012 0.5191 1.4336 0.049 Uiso calc U . R 1.0 . .
H H11P -0.0258 0.6085 1.425 0.049 Uiso calc U . R 1.0 . .
C C12H 0.0337(12) 0.6005(12) 1.4843(6) 0.043(4) Uani d U . . 1.0 . .
H H22C 0.0788 0.57 1.4966 0.064 Uiso calc U . R 1.0 . .
H H22A -0.0201 0.5878 1.4981 0.064 Uiso calc U . R 1.0 . .
H H22B 0.0514 0.6586 1.4882 0.064 Uiso calc U . R 1.0 . .
C C1I 0.2568(12) 0.7974(13) 1.1124(6) 0.053(4) Uani d U . . 1.0 . .
H H1I1 0.2184 0.8339 1.0987 0.063 Uiso calc U . R 1.0 . .
H H1I2 0.2328 0.7407 1.1058 0.063 Uiso calc U . R 1.0 . .
C C2I 0.2654(13) 0.8165(14) 1.1622(6) 0.058(3) Uani d U . . 1.0 . .
H H2I1 0.3074 0.7823 1.175 0.069 Uiso calc U . R 1.0 . .
H H2I2 0.2879 0.8738 1.1681 0.069 Uiso calc U . R 1.0 . .
C C3I 0.1880(14) 0.8025(14) 1.1802(7) 0.061(3) Uani d U . . 1.0 . .
H H3I1 0.1637 0.746 1.1734 0.074 Uiso calc U . R 1.0 . .
H H3I2 0.1466 0.839 1.1689 0.074 Uiso calc U . R 1.0 . .
C C4I 0.2022(14) 0.8179(14) 1.2289(7) 0.063(3) Uani d U . . 1.0 . .
H H4I1 0.244 0.7815 1.2399 0.076 Uiso calc U . R 1.0 . .
H H4I2 0.2269 0.8744 1.2354 0.076 Uiso calc U . R 1.0 . .
C C5I 0.1251(14) 0.8044(15) 1.2485(7) 0.065(3) Uani d U . . 1.0 . .
H H5I1 0.0991 0.7489 1.2402 0.078 Uiso calc U . R 1.0 . .
H H5I2 0.0848 0.8426 1.2381 0.078 Uiso calc U . R 1.0 . .
C C6I 0.1343(14) 0.8138(15) 1.2967(7) 0.065(3) Uani d U . . 1.0 . .
H H6I1 0.1734 0.7747 1.3074 0.078 Uiso calc U . R 1.0 . .
H H6I2 0.1607 0.869 1.3052 0.078 Uiso calc U . R 1.0 . .
C C7I 0.0523(14) 0.8005(15) 1.3154(7) 0.065(3) Uani d U . . 1.0 . .
H H7I1 0.0274 0.7442 1.3085 0.078 Uiso calc U . R 1.0 . .
H H7I2 0.0119 0.8373 1.3035 0.078 Uiso calc U . R 1.0 . .
C C8I 0.0620(14) 0.8152(15) 1.3632(7) 0.067(3) Uani d U . . 1.0 . .
H H8I1 0.1047 0.7801 1.3746 0.08 Uiso calc U . R 1.0 . .
H H8I2 0.0852 0.8721 1.3698 0.08 Uiso calc U . R 1.0 . .
C C9I -0.0208(14) 0.7992(15) 1.3853(7) 0.070(3) Uani d U . . 1.0 . .
H H9I1 -0.0634 0.8345 1.374 0.084 Uiso calc U . R 1.0 . .
H H9I2 -0.0442 0.7424 1.3785 0.084 Uiso calc U . R 1.0 . .
C C10I -0.0113(14) 0.8130(15) 1.4319(7) 0.071(4) Uani d U . . 1.0 . .
H H10Q 0.0115 0.87 1.4386 0.086 Uiso calc U . R 1.0 . .
H H10R 0.0319 0.7782 1.4431 0.086 Uiso calc U . R 1.0 . .
C C11I -0.0985(15) 0.7952(16) 1.4557(8) 0.073(4) Uani d U . . 1.0 . .
H H11Q -0.1429 0.8279 1.4438 0.088 Uiso calc U . R 1.0 . .
H H11R -0.1198 0.7375 1.4506 0.088 Uiso calc U . R 1.0 . .
C C12I -0.0877(15) 0.8129(16) 1.4993(8) 0.078(5) Uani d U . . 1.0 . .
H H22F -0.0583 0.7703 1.5126 0.117 Uiso calc U . R 1.0 . .
H H22D -0.1443 0.8159 1.5109 0.117 Uiso calc U . R 1.0 . .
H H22E -0.053 0.865 1.5048 0.117 Uiso calc U . R 1.0 . .
C C1J 0.5704(10) 0.8351(10) 1.0741(5) 0.028(3) Uani d U . . 1.0 . .
H H1J1 0.621 0.8723 1.0681 0.034 Uiso calc U . R 1.0 . .
H H1J2 0.5407 0.8612 1.0969 0.034 Uiso calc U . R 1.0 . .
C C2J 0.6008(10) 0.7600(10) 1.0888(5) 0.029(3) Uani d U . . 1.0 . .
H H2J1 0.6227 0.7294 1.065 0.035 Uiso calc U . R 1.0 . .
H H2J2 0.5519 0.7262 1.0994 0.035 Uiso calc U . R 1.0 . .
C C3J 0.6735(11) 0.7769(11) 1.1242(5) 0.035(3) Uani d U . . 1.0 . .
H H3J1 0.6934 0.7247 1.1324 0.042 Uiso calc U . R 1.0 . .
H H3J2 0.7228 0.809 1.113 0.042 Uiso calc U . R 1.0 . .
C C4J 0.6470(11) 0.8215(11) 1.1628(6) 0.037(3) Uani d U . . 1.0 . .
H H4J1 0.6984 0.8336 1.1824 0.045 Uiso calc U . R 1.0 . .
H H4J2 0.6274 0.8738 1.1545 0.045 Uiso calc U . R 1.0 . .
C C5J 0.5769(12) 0.7775(12) 1.1857(6) 0.042(3) Uani d U . . 1.0 . .
H H5J1 0.5231 0.7712 1.1675 0.05 Uiso calc U . R 1.0 . .
H H5J2 0.5933 0.7227 1.1914 0.05 Uiso calc U . R 1.0 . .
C C6J 0.5601(12) 0.8195(12) 1.2260(6) 0.048(3) Uani d U . . 1.0 . .
H H6J1 0.5399 0.8725 1.2196 0.057 Uiso calc U . R 1.0 . .
H H6J2 0.6157 0.8303 1.2427 0.057 Uiso calc U . R 1.0 . .
C C7J 0.4963(13) 0.7775(13) 1.2532(6) 0.050(3) Uani d U . . 1.0 . .
H H7J1 0.4408 0.7679 1.2363 0.061 Uiso calc U . R 1.0 . .
H H7J2 0.516 0.7237 1.2584 0.061 Uiso calc U . R 1.0 . .
C C8J 0.4782(14) 0.8140(13) 1.2936(7) 0.056(3) Uani d U . . 1.0 . .
H H8J1 0.5347 0.8287 1.309 0.067 Uiso calc U . R 1.0 . .
H H8J2 0.4537 0.8655 1.2877 0.067 Uiso calc U . R 1.0 . .
C C9J 0.4243(14) 0.7748(14) 1.3223(7) 0.062(3) Uani d U . . 1.0 . .
H H9J1 0.4505 0.7245 1.329 0.074 Uiso calc U . R 1.0 . .
H H9J2 0.3689 0.7576 1.3063 0.074 Uiso calc U . R 1.0 . .
C C10J 0.4010(15) 0.8110(14) 1.3632(7) 0.065(3) Uani d U . . 1.0 . .
H H10S 0.4559 0.8275 1.3797 0.078 Uiso calc U . R 1.0 . .
H H10T 0.3747 0.8614 1.3569 0.078 Uiso calc U . R 1.0 . .
C C11J 0.3448(15) 0.7680(15) 1.3911(7) 0.070(4) Uani d U . . 1.0 . .
H H11S 0.373 0.7193 1.3987 0.085 Uiso calc U . R 1.0 . .
H H11T 0.2914 0.7486 1.3741 0.085 Uiso calc U . R 1.0 . .
C C12J 0.3176(15) 0.8042(15) 1.4304(7) 0.073(5) Uani d U . . 1.0 . .
H H22I 0.365 0.8412 1.4436 0.11 Uiso calc U . R 1.0 . .
H H22G 0.3022 0.7614 1.4494 0.11 Uiso calc U . R 1.0 . .
H H22H 0.2675 0.8342 1.4244 0.11 Uiso calc U . R 1.0 . .
C C1K 0.4410(10) 0.9107(10) 0.9379(5) 0.023(3) Uani d U . . 1.0 . .
H H1K1 0.4977 0.8977 0.9499 0.028 Uiso calc U . R 1.0 . .
H H1K2 0.4059 0.8592 0.9297 0.028 Uiso calc U . R 1.0 . .
C C2K 0.4537(10) 0.9604(10) 0.8994(5) 0.025(3) Uani d U . . 1.0 . .
H H2K1 0.4955 1.0079 0.9072 0.03 Uiso calc U . R 1.0 . .
H H2K2 0.3981 0.9807 0.8905 0.03 Uiso calc U . R 1.0 . .
C C3K 0.4863(10) 0.9124(10) 0.8622(5) 0.025(2) Uani d U . . 1.0 . .
H H3K1 0.5372 0.8856 0.8721 0.03 Uiso calc U . R 1.0 . .
H H3K2 0.4408 0.8696 0.8518 0.03 Uiso calc U . R 1.0 . .
C C4K 0.5104(10) 0.9633(10) 0.8268(5) 0.025(2) Uani d U . . 1.0 . .
H H4K1 0.5534 1.0081 0.8375 0.03 Uiso calc U . R 1.0 . .
H H4K2 0.4586 0.9874 0.8156 0.03 Uiso calc U . R 1.0 . .
C C5K 0.5479(11) 0.9155(10) 0.7912(5) 0.029(2) Uani d U . . 1.0 . .
H H5K1 0.5969 0.888 0.8028 0.035 Uiso calc U . R 1.0 . .
H H5K2 0.5033 0.8732 0.7792 0.035 Uiso calc U . R 1.0 . .
C C6K 0.5787(11) 0.9685(11) 0.7562(5) 0.032(2) Uani d U . . 1.0 . .
H H6K1 0.5291 0.9943 0.7438 0.039 Uiso calc U . R 1.0 . .
H H6K2 0.6215 1.0121 0.7684 0.039 Uiso calc U . R 1.0 . .
C C7K 0.6192(11) 0.9223(11) 0.7215(5) 0.033(3) Uani d U . . 1.0 . .
H H7K1 0.669 0.8969 0.7339 0.04 Uiso calc U . R 1.0 . .
H H7K2 0.5765 0.8783 0.7095 0.04 Uiso calc U . R 1.0 . .
C C8K 0.6494(11) 0.9734(11) 0.6864(5) 0.035(3) Uani d U . . 1.0 . .
H H8K1 0.6906 1.0186 0.6983 0.042 Uiso calc U . R 1.0 . .
H H8K2 0.5993 0.9971 0.6731 0.042 Uiso calc U . R 1.0 . .
C C9K 0.6936(11) 0.9247(11) 0.6522(5) 0.038(3) Uani d U . . 1.0 . .
H H9K1 0.7445 0.9019 0.6652 0.046 Uiso calc U . R 1.0 . .
H H9K2 0.6527 0.8791 0.6404 0.046 Uiso calc U . R 1.0 . .
C C10K 0.7217(12) 0.9775(12) 0.6172(6) 0.041(3) Uani d U . . 1.0 . .
H H10U 0.7611 1.0238 0.6294 0.049 Uiso calc U . R 1.0 . .
H H10V 0.6703 0.9997 0.6042 0.049 Uiso calc U . R 1.0 . .
C C11K 0.7667(12) 0.9345(12) 0.5831(6) 0.044(3) Uani d U . . 1.0 . .
H H11U 0.728 0.8873 0.5714 0.053 Uiso calc U . R 1.0 . .
H H11V 0.8191 0.9139 0.5958 0.053 Uiso calc U . R 1.0 . .
C C12K 0.7922(12) 0.9872(13) 0.5474(6) 0.050(4) Uani d U . . 1.0 . .
H H22J 0.7403 1.0031 0.5326 0.074 Uiso calc U . R 1.0 . .
H H22K 0.825 0.9568 0.5279 0.074 Uiso calc U . R 1.0 . .
H H22L 0.828 1.0357 0.5588 0.074 Uiso calc U . R 1.0 . .
C C1L 0.2669(11) 1.0559(11) 1.0536(5) 0.034(3) Uani d U . . 1.0 . .
H H1L1 0.3209 1.0775 1.0416 0.041 Uiso calc U . R 1.0 . .
H H1L2 0.2191 1.0845 1.0415 0.041 Uiso calc U . R 1.0 . .
C C2L 0.2744(11) 1.0712(11) 1.1017(5) 0.036(3) Uani d U . . 1.0 . .
H H2L1 0.3195 1.0389 1.1134 0.044 Uiso calc U . R 1.0 . .
H H2L2 0.2942 1.1289 1.1082 0.044 Uiso calc U . R 1.0 . .
C C3L 0.1945(11) 1.0515(11) 1.1233(5) 0.037(3) Uani d U . . 1.0 . .
H H3L1 0.171 0.9954 1.1147 0.045 Uiso calc U . R 1.0 . .
H H3L2 0.1512 1.0881 1.1143 0.045 Uiso calc U . R 1.0 . .
C C4L 0.2075(11) 1.0590(12) 1.1707(6) 0.039(3) Uani d U . . 1.0 . .
H H4L1 0.2363 1.1133 1.1792 0.047 Uiso calc U . R 1.0 . .
H H4L2 0.2464 1.0185 1.18 0.047 Uiso calc U . R 1.0 . .
C C5L 0.1240(11) 1.0467(12) 1.1933(6) 0.041(3) Uani d U . . 1.0 . .
H H5L1 0.085 1.0867 1.1836 0.049 Uiso calc U . R 1.0 . .
H H5L2 0.0956 0.9922 1.1849 0.049 Uiso calc U . R 1.0 . .
C C6L 0.1341(11) 1.0545(12) 1.2407(6) 0.041(3) Uani d U . . 1.0 . .
H H6L1 0.1738 1.0151 1.2504 0.049 Uiso calc U . R 1.0 . .
H H6L2 0.1617 1.1093 1.2491 0.049 Uiso calc U . R 1.0 . .
C C7L 0.0519(11) 1.0412(12) 1.2634(6) 0.042(3) Uani d U . . 1.0 . .
H H7L1 0.0119 1.0801 1.2533 0.051 Uiso calc U . R 1.0 . .
H H7L2 0.0247 0.9862 1.255 0.051 Uiso calc U . R 1.0 . .
C C8L 0.0597(12) 1.0495(12) 1.3100(6) 0.043(3) Uani d U . . 1.0 . .
H H8L1 0.0863 1.1047 1.3185 0.052 Uiso calc U . R 1.0 . .
H H8L2 0.0997 1.0108 1.3203 0.052 Uiso calc U . R 1.0 . .
C C9L -0.0225(12) 1.0356(12) 1.3316(6) 0.045(3) Uani d U . . 1.0 . .
H H9L1 -0.0493 0.9808 1.3225 0.055 Uiso calc U . R 1.0 . .
H H9L2 -0.062 1.0747 1.3213 0.055 Uiso calc U . R 1.0 . .
C C10L -0.0179(12) 1.0424(13) 1.3788(6) 0.049(3) Uani d U . . 1.0 . .
H H10W 0.0221 1.0039 1.3893 0.059 Uiso calc U . R 1.0 . .
H H10$ 0.0075 1.0976 1.388 0.059 Uiso calc U . R 1.0 . .
C C11L -0.0997(13) 1.0269(13) 1.3986(6) 0.052(3) Uani d U . . 1.0 . .
H H11W -0.1238 0.971 1.39 0.063 Uiso calc U . R 1.0 . .
H H11$ -0.1402 1.0639 1.3871 0.063 Uiso calc U . R 1.0 . .
C C12L -0.0979(14) 1.0361(14) 1.4461(6) 0.062(5) Uani d U . . 1.0 . .
H H22O -0.0577 1.0005 1.4583 0.093 Uiso calc U . R 1.0 . .
H H22M -0.1558 1.0216 1.4554 0.093 Uiso calc U . R 1.0 . .
H H22N -0.0791 1.0924 1.4552 0.093 Uiso calc U . R 1.0 . .
Sb Sb1 0.76329(9) 0.70723(9) 0.98495(5) 0.0474(4) Uani d . . . 1.0 . .
F F1A 0.8293(13) 0.6796(9) 1.0301(5) 0.085(7) Uani d U P D 0.736(13) A 1
F F2A 0.7281(12) 0.7946(11) 1.0189(5) 0.090(7) Uani d U P D 0.736(13) A 1
F F3A 0.6976(11) 0.7424(10) 0.9408(6) 0.089(7) Uani d U P D 0.736(13) A 1
F F4A 0.7968(10) 0.6262(9) 0.9514(5) 0.068(6) Uani d U P D 0.736(13) A 1
F F1B 0.861(3) 0.646(3) 0.9882(16) 0.084(12) Uani d U P D 0.264(13) A 2
F F2B 0.787(3) 0.739(3) 1.0390(15) 0.079(12) Uani d U P D 0.264(13) A 2
F F3B 0.678(3) 0.758(3) 0.9773(14) 0.068(12) Uani d U P D 0.264(13) A 2
F F4B 0.752(3) 0.665(3) 0.9267(16) 0.090(13) Uani d U P D 0.264(13) A 2
F F5 0.8549(7) 0.7809(7) 0.9723(3) 0.051(3) Uani d U . . 1.0 . .
F F6 0.6745(9) 0.6324(9) 0.9990(4) 0.099(5) Uani d U . . 1.0 . .

loop_
_atom_site_aniso_label
_atom_site_aniso_U_11
_atom_site_aniso_U_22
_atom_site_aniso_U_33
_atom_site_aniso_U_12
_atom_site_aniso_U_13
_atom_site_aniso_U_23
Pt1 0.0259(4) 0.0137(4) 0.0282(4) 0.0010(3) 0.0007(3) 0.0038(3)
Pt2 0.0204(3) 0.0143(4) 0.0226(4) 0.0012(3) 0.0011(3) 0.0040(3)
Pt3 0.0180(3) 0.0133(4) 0.0175(4) 0.0004(3) 0.0005(3) 0.0028(3)
Pt4 0.0191(3) 0.0135(4) 0.0169(4) 0.0007(3) 0.0014(3) 0.0024(3)
Pt5 0.0230(4) 0.0142(4) 0.0159(4) 0.0014(3) 0.0008(3) 0.0030(3)
Pt6 0.0284(4) 0.0117(4) 0.0223(4) 0.0002(3) 0.0018(3) 0.0039(3)
S1 0.022(2) 0.021(3) 0.038(3) 0.0048(19) 0.001(2) -0.005(2)
S2 0.025(2) 0.014(2) 0.029(3) 0.0004(18) -0.0010(19) 0.0067(18)
S3 0.023(2) 0.019(2) 0.019(2) 0.0032(18) 0.0035(18) 0.0057(17)
S4 0.023(2) 0.021(2) 0.023(2) 0.0040(18) 0.0021(19) 0.0078(18)
S5 0.022(2) 0.016(2) 0.017(2) 0.0011(17) 0.0022(18) 0.0062(17)
S6 0.022(2) 0.020(2) 0.012(2) 0.0010(18) 0.0036(17) 0.0003(17)
S7 0.018(2) 0.014(2) 0.020(2) 0.0040(17) 0.0036(17) 0.0017(17)
S8 0.023(2) 0.017(2) 0.015(2) -0.0003(17) 0.0040(18) 0.0022(17)
S9 0.047(3) 0.019(2) 0.019(2) 0.003(2) 0.005(2) 0.0016(18)
S10 0.025(2) 0.015(2) 0.025(2) -0.0007(18) -0.0025(19) 0.0039(18)
S11 0.027(2) 0.015(2) 0.026(3) -0.0005(18) 0.000(2) 0.0065(18)
S12 0.034(3) 0.012(2) 0.034(3) 0.0004(19) 0.002(2) -0.0008(19)
Ag1 0.0187(6) 0.0171(6) 0.0196(6) 0.0042(5) 0.0022(5) 0.0045(5)
C1A 0.081(6) 0.080(6) 0.080(6) 0.008(4) 0.008(4) 0.001(4)
C2A 0.087(5) 0.087(5) 0.086(5) 0.009(3) 0.007(3) 0.002(3)
C3A 0.095(5) 0.095(5) 0.096(5) 0.008(3) 0.006(3) 0.002(3)
C4A 0.096(5) 0.096(5) 0.099(5) 0.007(3) 0.004(3) 0.007(3)
C5A 0.092(5) 0.091(5) 0.094(5) 0.006(3) 0.002(3) 0.011(3)
C6A 0.087(5) 0.086(5) 0.091(5) 0.008(3) -0.002(3) 0.009(3)
C7A 0.082(4) 0.081(4) 0.085(4) 0.008(3) -0.003(3) 0.007(3)
C8A 0.079(4) 0.078(4) 0.082(4) 0.009(3) -0.004(3) 0.007(3)
C9A 0.079(4) 0.078(5) 0.081(5) 0.009(3) -0.004(3) 0.006(3)
C10A 0.080(5) 0.080(5) 0.081(5) 0.008(3) -0.003(3) 0.007(3)
C11A 0.081(5) 0.082(5) 0.084(5) 0.007(4) -0.003(4) 0.005(4)
C12A 0.084(8) 0.082(8) 0.089(8) 0.004(7) -0.008(7) 0.012(7)
C1B 0.036(4) 0.032(4) 0.034(4) 0.001(4) 0.000(4) 0.006(4)
C2B 0.037(4) 0.034(4) 0.036(4) 0.002(3) 0.000(3) 0.007(3)
C3B 0.039(4) 0.036(4) 0.037(4) 0.002(3) 0.000(3) 0.006(3)
C4B 0.041(4) 0.037(4) 0.039(4) 0.001(3) 0.000(3) 0.005(3)
C5B 0.041(4) 0.038(4) 0.041(4) 0.003(3) -0.001(3) 0.004(3)
C6B 0.043(4) 0.040(4) 0.042(4) 0.005(3) 0.000(3) 0.004(3)
C7B 0.043(4) 0.041(4) 0.042(4) 0.006(3) 0.000(3) 0.005(3)
C8B 0.046(4) 0.045(4) 0.044(4) 0.005(3) 0.000(3) 0.004(3)
C9B 0.048(4) 0.048(4) 0.046(4) 0.006(3) 0.000(3) 0.004(3)
C10B 0.053(4) 0.051(4) 0.050(4) 0.006(3) 0.001(3) 0.005(3)
C11B 0.056(5) 0.055(5) 0.053(5) 0.007(4) 0.001(4) 0.003(4)
C12B 0.068(7) 0.062(7) 0.059(7) 0.011(6) 0.008(6) 0.003(6)
C1C 0.029(4) 0.028(4) 0.030(4) 0.003(4) 0.003(4) 0.003(4)
C2C 0.032(4) 0.031(4) 0.032(4) 0.002(3) 0.002(3) 0.002(3)
C3C 0.031(4) 0.031(4) 0.032(4) 0.003(3) 0.002(3) 0.003(3)
C4C 0.034(4) 0.034(4) 0.034(4) 0.003(3) 0.001(3) 0.000(3)
C5C 0.035(4) 0.036(4) 0.036(4) 0.003(3) 0.001(3) 0.000(3)
C6C 0.037(4) 0.039(4) 0.036(4) 0.003(3) 0.001(3) 0.001(3)
C7C 0.038(4) 0.039(4) 0.036(4) 0.005(3) 0.000(3) 0.002(3)
C8C 0.040(4) 0.041(4) 0.038(4) 0.005(3) 0.002(3) 0.002(3)
C9C 0.043(4) 0.044(4) 0.041(4) 0.005(3) 0.002(3) 0.002(3)
C10C 0.046(4) 0.046(4) 0.045(4) 0.004(3) 0.003(3) 0.003(3)
C11C 0.049(4) 0.049(4) 0.048(4) 0.003(4) 0.004(4) 0.003(4)
C12C 0.058(7) 0.059(7) 0.053(7) 0.001(6) 0.011(6) 0.005(6)
C1D 0.021(4) 0.022(4) 0.020(4) 0.001(3) 0.001(3) 0.004(3)
C2D 0.023(4) 0.026(4) 0.025(4) 0.004(3) 0.000(3) 0.004(3)
C3D 0.026(4) 0.028(4) 0.027(4) 0.005(3) 0.000(3) 0.004(3)
C4D 0.028(4) 0.028(4) 0.028(4) 0.002(3) 0.000(3) 0.003(3)
C5D 0.030(4) 0.029(4) 0.030(4) 0.001(3) 0.000(3) 0.002(3)
C6D 0.031(4) 0.028(4) 0.030(4) 0.002(3) 0.000(3) 0.002(3)
C7D 0.034(4) 0.033(4) 0.033(4) 0.001(3) 0.000(3) 0.001(3)
C8D 0.036(4) 0.036(4) 0.036(4) 0.003(3) 0.002(3) 0.001(3)
C9D 0.039(4) 0.040(4) 0.040(4) 0.002(3) 0.003(3) 0.002(3)
C10D 0.042(4) 0.044(4) 0.044(4) 0.003(3) 0.005(3) 0.002(3)
C11D 0.044(4) 0.047(4) 0.046(4) 0.003(4) 0.005(4) 0.001(4)
C12D 0.049(7) 0.053(7) 0.049(7) 0.000(6) 0.007(6) -0.002(6)
C1E 0.020(4) 0.022(4) 0.025(4) 0.002(3) 0.000(3) 0.002(3)
C2E 0.020(4) 0.021(4) 0.023(4) 0.000(3) 0.000(3) 0.004(3)
C3E 0.021(3) 0.019(4) 0.021(4) 0.000(3) 0.000(3) 0.003(3)
C4E 0.021(3) 0.021(4) 0.022(4) -0.003(3) 0.002(3) 0.003(3)
C5E 0.021(3) 0.021(4) 0.020(3) -0.002(3) 0.003(3) 0.005(3)
C6E 0.020(3) 0.020(3) 0.019(3) -0.001(3) 0.003(3) 0.002(3)
C7E 0.022(3) 0.020(4) 0.020(3) 0.000(3) 0.002(3) 0.002(3)
C8E 0.025(4) 0.022(4) 0.024(4) -0.001(3) 0.002(3) 0.002(3)
C9E 0.030(4) 0.026(4) 0.027(4) 0.001(3) 0.004(3) 0.002(3)
C10E 0.035(4) 0.031(4) 0.032(4) 0.003(3) 0.005(3) 0.003(3)
C11E 0.039(4) 0.037(4) 0.035(4) 0.001(3) 0.005(3) 0.002(3)
C12E 0.048(7) 0.049(7) 0.041(7) 0.002(6) 0.008(6) 0.005(6)
C1F 0.018(4) 0.017(4) 0.017(4) 0.001(3) 0.004(3) -0.002(3)
C2F 0.020(4) 0.017(4) 0.019(4) 0.002(3) 0.003(3) -0.002(3)
C3F 0.023(3) 0.021(4) 0.021(3) 0.004(3) 0.003(3) -0.001(3)
C4F 0.027(4) 0.025(4) 0.024(4) 0.002(3) 0.003(3) -0.002(3)
C5F 0.030(4) 0.030(4) 0.028(4) 0.002(3) 0.002(3) -0.001(3)
C6F 0.036(4) 0.035(4) 0.032(4) 0.003(3) 0.002(3) 0.000(3)
C7F 0.039(4) 0.039(4) 0.035(4) 0.002(3) 0.003(3) 0.000(3)
C8F 0.040(4) 0.041(4) 0.038(4) 0.002(3) 0.002(3) 0.001(3)
C9F 0.041(4) 0.043(4) 0.039(4) 0.003(3) 0.003(3) 0.002(3)
C10F 0.041(4) 0.045(4) 0.041(4) 0.003(3) 0.004(3) 0.001(3)
C11F 0.041(4) 0.046(4) 0.042(4) 0.002(4) 0.005(4) 0.002(4)
C12F 0.045(7) 0.053(7) 0.048(7) -0.004(6) 0.010(6) 0.001(6)
C1G 0.022(4) 0.019(4) 0.021(4) -0.001(3) 0.000(3) 0.004(3)
C2G 0.022(4) 0.021(4) 0.022(4) -0.001(3) 0.002(3) 0.000(3)
C3G 0.023(4) 0.021(4) 0.022(4) 0.000(3) 0.003(3) 0.002(3)
C4G 0.025(4) 0.024(4) 0.025(4) 0.001(3) 0.004(3) 0.001(3)
C5G 0.026(4) 0.027(4) 0.027(4) 0.002(3) 0.004(3) 0.001(3)
C6G 0.026(4) 0.028(4) 0.028(4) 0.003(3) 0.004(3) 0.003(3)
C7G 0.028(4) 0.027(4) 0.028(4) 0.003(3) 0.003(3) 0.003(3)
C8G 0.029(4) 0.029(4) 0.029(4) 0.003(3) 0.003(3) 0.002(3)
C9G 0.032(4) 0.032(4) 0.031(4) 0.002(3) 0.004(3) 0.001(3)
C10G 0.034(4) 0.035(4) 0.033(4) 0.004(3) 0.004(3) 0.002(3)
C11G 0.037(4) 0.040(4) 0.035(4) 0.004(3) 0.004(3) 0.001(3)
C12G 0.048(7) 0.047(7) 0.042(7) 0.005(6) 0.013(6) 0.004(6)
C1H 0.023(4) 0.022(4) 0.026(4) 0.002(3) 0.004(4) 0.006(3)
C2H 0.025(4) 0.025(4) 0.026(4) 0.001(3) 0.003(3) 0.006(3)
C3H 0.027(4) 0.027(4) 0.027(4) 0.000(3) 0.003(3) 0.003(3)
C4H 0.028(4) 0.029(4) 0.029(4) 0.001(3) 0.002(3) 0.003(3)
C5H 0.029(4) 0.031(4) 0.031(4) 0.001(3) 0.001(3) 0.002(3)
C6H 0.032(4) 0.031(4) 0.031(4) 0.000(3) 0.001(3) 0.004(3)
C7H 0.033(4) 0.032(4) 0.030(4) 0.001(3) 0.002(3) 0.004(3)
C8H 0.034(4) 0.034(4) 0.031(4) 0.001(3) 0.001(3) 0.003(3)
C9H 0.035(4) 0.037(4) 0.034(4) 0.003(3) 0.002(3) 0.002(3)
C10H 0.037(4) 0.040(4) 0.035(4) 0.004(3) 0.003(3) 0.002(3)
C11H 0.041(4) 0.043(4) 0.038(4) 0.003(4) 0.005(4) 0.001(4)
C12H 0.046(7) 0.045(7) 0.038(7) 0.006(6) 0.008(6) -0.004(6)
C1I 0.055(5) 0.051(5) 0.053(5) 0.006(4) 0.007(4) 0.007(4)
C2I 0.059(4) 0.057(4) 0.058(4) 0.005(3) 0.005(3) 0.008(3)
C3I 0.063(4) 0.060(4) 0.061(4) 0.005(3) 0.002(3) 0.004(3)
C4I 0.067(4) 0.061(4) 0.062(4) 0.009(3) 0.000(3) 0.003(3)
C5I 0.068(4) 0.063(4) 0.064(4) 0.008(3) -0.002(3) 0.003(3)
C6I 0.068(4) 0.062(4) 0.065(4) 0.008(3) -0.002(3) 0.005(3)
C7I 0.066(4) 0.063(4) 0.067(4) 0.007(3) -0.001(3) 0.005(3)
C8I 0.067(4) 0.064(4) 0.069(4) 0.006(3) 0.000(3) 0.005(3)
C9I 0.070(4) 0.067(4) 0.073(4) 0.007(3) 0.002(3) 0.004(3)
C10I 0.070(4) 0.069(5) 0.075(5) 0.006(3) 0.003(3) 0.004(3)
C11I 0.070(5) 0.072(5) 0.078(5) 0.006(4) 0.004(4) 0.004(4)
C12I 0.072(8) 0.077(8) 0.086(8) 0.010(7) 0.006(7) 0.009(7)
C1J 0.029(4) 0.030(4) 0.026(4) 0.005(4) 0.003(4) 0.002(4)
C2J 0.030(4) 0.030(4) 0.029(4) 0.007(3) 0.003(3) 0.002(3)
C3J 0.035(4) 0.035(4) 0.035(4) 0.005(3) 0.000(3) 0.001(3)
C4J 0.038(4) 0.037(4) 0.036(4) 0.004(3) -0.001(3) 0.001(3)
C5J 0.044(4) 0.040(4) 0.041(4) 0.004(3) 0.000(3) 0.003(3)
C6J 0.048(4) 0.047(4) 0.048(4) 0.004(3) 0.001(3) 0.002(3)
C7J 0.052(4) 0.049(4) 0.050(4) 0.004(3) 0.003(3) 0.002(3)
C8J 0.058(4) 0.055(4) 0.054(4) 0.003(3) 0.005(3) 0.002(3)
C9J 0.064(4) 0.060(4) 0.060(4) 0.001(3) 0.006(3) 0.003(3)
C10J 0.067(4) 0.066(4) 0.063(4) 0.002(3) 0.007(3) 0.003(3)
C11J 0.072(5) 0.071(5) 0.068(5) 0.002(4) 0.008(4) 0.004(4)
C12J 0.074(8) 0.074(8) 0.070(8) 0.000(7) 0.012(7) 0.004(7)
C1K 0.025(4) 0.023(4) 0.023(4) 0.002(3) 0.002(4) 0.004(3)
C2K 0.025(4) 0.023(4) 0.025(4) -0.001(3) 0.000(3) 0.003(3)
C3K 0.024(4) 0.024(4) 0.026(4) 0.000(3) 0.000(3) 0.005(3)
C4K 0.026(4) 0.025(4) 0.024(4) 0.001(3) 0.001(3) 0.004(3)
C5K 0.031(4) 0.030(4) 0.027(4) 0.002(3) 0.001(3) 0.004(3)
C6K 0.032(4) 0.034(4) 0.030(4) 0.002(3) 0.002(3) 0.001(3)
C7K 0.033(4) 0.035(4) 0.031(4) 0.001(3) 0.003(3) 0.002(3)
C8K 0.034(4) 0.037(4) 0.033(4) 0.002(3) 0.002(3) 0.002(3)
C9K 0.038(4) 0.040(4) 0.036(4) 0.001(3) 0.001(3) 0.003(3)
C10K 0.040(4) 0.043(4) 0.039(4) 0.003(3) 0.001(3) 0.005(3)
C11K 0.045(4) 0.046(4) 0.041(4) 0.003(4) 0.002(4) 0.004(4)
C12K 0.051(7) 0.052(7) 0.046(7) 0.000(6) 0.006(6) 0.010(6)
C1L 0.035(4) 0.031(4) 0.038(4) 0.005(4) 0.000(4) 0.001(4)
C2L 0.038(4) 0.033(4) 0.039(4) 0.005(3) 0.000(3) -0.001(3)
C3L 0.038(4) 0.035(4) 0.039(4) 0.005(3) 0.001(3) 0.001(3)
C4L 0.039(4) 0.038(4) 0.040(4) 0.006(3) 0.001(3) 0.000(3)
C5L 0.041(4) 0.040(4) 0.042(4) 0.007(3) 0.000(3) 0.000(3)
C6L 0.041(4) 0.039(4) 0.042(4) 0.006(3) 0.000(3) 0.000(3)
C7L 0.042(4) 0.041(4) 0.043(4) 0.005(3) 0.001(3) 0.001(3)
C8L 0.043(4) 0.042(4) 0.044(4) 0.006(3) 0.001(3) 0.001(3)
C9L 0.046(4) 0.044(4) 0.046(4) 0.004(3) 0.000(3) 0.002(3)
C10L 0.050(4) 0.047(4) 0.049(4) 0.006(3) -0.001(3) 0.002(3)
C11L 0.055(5) 0.051(5) 0.051(5) 0.006(4) 0.000(4) 0.002(4)
C12L 0.067(7) 0.060(7) 0.057(7) 0.007(6) -0.002(6) 0.004(6)
Sb1 0.0489(9) 0.0436(10) 0.0502(10) -0.0017(7) 0.0106(7) 0.0099(7)
F1A 0.150(15) 0.029(10) 0.064(12) -0.025(10) -0.056(11) 0.032(9)
F2A 0.109(14) 0.058(12) 0.105(14) -0.011(10) 0.080(12) -0.007(10)
F3A 0.083(12) 0.071(13) 0.105(15) -0.021(10) -0.051(12) 0.050(12)
F4A 0.081(12) 0.042(10) 0.081(13) -0.014(9) 0.063(10) -0.023(9)
F1B 0.09(2) 0.05(2) 0.11(2) 0.020(18) 0.01(2) 0.027(19)
F2B 0.08(2) 0.09(2) 0.07(2) -0.018(19) 0.010(19) 0.00(2)
F3B 0.06(2) 0.05(2) 0.10(2) 0.019(17) 0.00(2) 0.03(2)
F4B 0.09(2) 0.08(2) 0.09(2) -0.034(19) 0.02(2) -0.01(2)
F5 0.048(7) 0.039(7) 0.064(8) -0.011(5) 0.018(6) 0.001(6)
F6 0.094(10) 0.107(13) 0.086(11) -0.066(9) 0.033(9) 0.005(9)

loop_
_atom_type_symbol
_atom_type_description
_atom_type_scat_dispersion_real
_atom_type_scat_dispersion_imag
_atom_type_scat_source
C C 0.0033 0.0016 'International Tables Vol C Tables 4.2.6.8 and 6.1.1.4'
H H 0.0000 0.0000 'International Tables Vol C Tables 4.2.6.8 and 6.1.1.4'
F F 0.0171 0.0103 'International Tables Vol C Tables 4.2.6.8 and 6.1.1.4'
S S 0.1246 0.1234 'International Tables Vol C Tables 4.2.6.8 and 6.1.1.4'
Ag Ag -0.8971 1.1015 'International Tables Vol C Tables 4.2.6.8 and 6.1.1.4'
Sb Sb -0.5866 1.5461 'International Tables Vol C Tables 4.2.6.8 and 6.1.1.4'
Pt Pt -1.7033 8.3905 'International Tables Vol C Tables 4.2.6.8 and 6.1.1.4'

loop_
_geom_angle_atom_site_label_1
_geom_angle_atom_site_label_2
_geom_angle_atom_site_label_3
_geom_angle
S1 Pt1 S12 96.46(16)
S1 Pt1 S2 83.22(15)
S12 Pt1 S2 171.85(15)
S1 Pt1 S11 178.75(16)
S12 Pt1 S11 82.30(15)
S2 Pt1 S11 97.98(15)
S1 Pt1 Ag1 87.22(11)
S12 Pt1 Ag1 88.68(11)
S2 Pt1 Ag1 83.17(10)
S11 Pt1 Ag1 92.59(10)
S1 Pt1 Pt6 131.31(11)
S12 Pt1 Pt6 48.01(11)
S2 Pt1 Pt6 127.00(10)
S11 Pt1 Pt6 47.61(10)
Ag1 Pt1 Pt6 64.00(3)
S1 Pt1 Pt2 47.46(11)
S12 Pt1 Pt2 127.37(11)
S2 Pt1 Pt2 47.41(10)
S11 Pt1 Pt2 133.32(11)
Ag1 Pt1 Pt2 58.40(3)
Pt6 Pt1 Pt2 122.39(3)
S2 Pt2 S1 82.57(15)
S2 Pt2 S3 99.37(15)
S1 Pt2 S3 175.83(14)
S2 Pt2 S4 174.17(14)
S1 Pt2 S4 96.88(16)
S3 Pt2 S4 81.56(15)
S2 Pt2 Pt3 126.55(10)
S1 Pt2 Pt3 131.89(11)
S3 Pt2 Pt3 49.54(9)
S4 Pt2 Pt3 50.08(10)
S2 Pt2 Ag1 83.52(10)
S1 Pt2 Ag1 87.44(11)
S3 Pt2 Ag1 96.43(10)
S4 Pt2 Ag1 90.66(10)
Pt3 Pt2 Ag1 63.26(3)
S2 Pt2 Pt1 47.12(11)
S1 Pt2 Pt1 46.96(10)
S3 Pt2 Pt1 136.74(10)
S4 Pt2 Pt1 128.98(11)
Pt3 Pt2 Pt1 122.37(3)
Ag1 Pt2 Pt1 59.12(3)
S6 Pt3 S5 82.76(13)
S6 Pt3 S3 98.13(14)
S5 Pt3 S3 178.89(14)
S6 Pt3 S4 171.01(15)
S5 Pt3 S4 97.90(14)
S3 Pt3 S4 81.33(14)
S6 Pt3 Pt2 123.62(10)
S5 Pt3 Pt2 130.34(11)
S3 Pt3 Pt2 49.63(11)
S4 Pt3 Pt2 49.67(10)
S6 Pt3 Pt4 48.33(9)
S5 Pt3 Pt4 48.41(10)
S3 Pt3 Pt4 132.70(10)
S4 Pt3 Pt4 126.29(10)
Pt2 Pt3 Pt4 115.57(3)
S6 Pt3 Ag1 84.13(10)
S5 Pt3 Ag1 88.04(10)
S3 Pt3 Ag1 92.71(11)
S4 Pt3 Ag1 86.93(11)
Pt2 Pt3 Ag1 58.47(3)
Pt4 Pt3 Ag1 57.11(3)
S8 Pt4 S7 83.54(14)
S8 Pt4 S6 172.89(14)
S7 Pt4 S6 96.19(14)
S8 Pt4 S5 97.14(14)
S7 Pt4 S5 178.07(14)
S6 Pt4 S5 82.91(14)
S8 Pt4 Ag1 84.48(10)
S7 Pt4 Ag1 85.75(10)
S6 Pt4 Ag1 88.41(10)
S5 Pt4 Ag1 92.51(10)
S8 Pt4 Pt3 126.97(10)
S7 Pt4 Pt3 129.75(10)
S6 Pt4 Pt3 48.46(10)
S5 Pt4 Pt3 48.48(9)
Ag1 Pt4 Pt3 62.86(3)
S8 Pt4 Pt5 47.22(10)
S7 Pt4 Pt5 47.39(10)
S6 Pt4 Pt5 128.33(10)
S5 Pt4 Pt5 132.13(11)
Ag1 Pt4 Pt5 58.85(3)
Pt3 Pt4 Pt5 121.71(3)
S8 Pt5 S7 83.42(14)
S8 Pt5 S10 178.12(14)
S7 Pt5 S10 96.42(15)
S8 Pt5 S9 98.96(15)
S7 Pt5 S9 177.31(15)
S10 Pt5 S9 81.24(15)
S8 Pt5 Pt6 129.00(10)
S7 Pt5 Pt6 129.63(10)
S10 Pt5 Pt6 49.86(10)
S9 Pt5 Pt6 49.53(10)
S8 Pt5 Ag1 83.86(10)
S7 Pt5 Ag1 85.05(10)
S10 Pt5 Ag1 94.26(10)
S9 Pt5 Ag1 96.42(11)
Pt6 Pt5 Ag1 65.51(3)
S8 Pt5 Pt4 47.20(10)
S7 Pt5 Pt4 47.26(10)
S10 Pt5 Pt4 131.59(11)
S9 Pt5 Pt4 135.41(12)
Pt6 Pt5 Pt4 123.53(3)
Ag1 Pt5 Pt4 58.02(3)
S11 Pt6 S12 82.49(15)
S11 Pt6 S9 177.81(16)
S12 Pt6 S9 98.13(16)
S11 Pt6 S10 97.65(14)
S12 Pt6 S10 171.48(15)
S9 Pt6 S10 81.42(15)
S11 Pt6 Pt5 128.09(11)
S12 Pt6 Pt5 123.89(11)
S9 Pt6 Pt5 49.87(11)
S10 Pt6 Pt5 49.77(10)
S11 Pt6 Pt1 48.20(10)
S12 Pt6 Pt1 47.67(11)
S9 Pt6 Pt1 130.99(12)
S10 Pt6 Pt1 126.95(11)
Pt5 Pt6 Pt1 114.40(3)
S11 Pt6 Ag1 87.65(11)
S12 Pt6 Ag1 83.41(11)
S9 Pt6 Ag1 90.33(12)
S10 Pt6 Ag1 88.08(11)
Pt5 Pt6 Ag1 57.31(3)
Pt1 Pt6 Ag1 57.10(3)
C1A S1 Pt1 110.2(8)
C1A S1 Pt2 109.3(9)
Pt1 S1 Pt2 85.58(14)
C1B S2 Pt1 108.9(6)
C1B S2 Pt2 105.1(6)
Pt1 S2 Pt2 85.47(14)
C1C S3 Pt3 113.6(5)
C1C S3 Pt2 112.8(6)
Pt3 S3 Pt2 80.83(13)
C1D S4 Pt2 106.1(5)
C1D S4 Pt3 107.1(5)
Pt2 S4 Pt3 80.24(13)
C1E S5 Pt4 108.7(5)
C1E S5 Pt3 109.4(5)
Pt4 S5 Pt3 83.11(12)
C1F S6 Pt4 108.6(5)
C1F S6 Pt3 108.5(5)
Pt4 S6 Pt3 83.21(13)
C1G S7 Pt4 110.1(5)
C1G S7 Pt5 105.4(5)
Pt4 S7 Pt5 85.35(13)
C1H S8 Pt4 107.9(6)
C1H S8 Pt5 104.5(5)
Pt4 S8 Pt5 85.58(13)
C1I S9 Pt6 114.2(7)
C1I S9 Pt5 113.3(7)
Pt6 S9 Pt5 80.60(14)
C1J S10 Pt5 102.5(6)
C1J S10 Pt6 109.9(6)
Pt5 S10 Pt6 80.37(13)
C1K S11 Pt6 108.6(5)
C1K S11 Pt1 108.1(5)
Pt6 S11 Pt1 84.19(13)
C1L S12 Pt1 108.4(6)
C1L S12 Pt6 109.2(6)
Pt1 S12 Pt6 84.32(15)
Pt4 Ag1 Pt5 63.13(3)
Pt4 Ag1 Pt2 118.30(5)
Pt5 Ag1 Pt2 178.56(5)
Pt4 Ag1 Pt1 178.66(5)
Pt5 Ag1 Pt1 116.08(4)
Pt2 Ag1 Pt1 62.49(3)
Pt4 Ag1 Pt3 60.03(3)
Pt5 Ag1 Pt3 123.15(4)
Pt2 Ag1 Pt3 58.28(3)
Pt1 Ag1 Pt3 120.77(4)
Pt4 Ag1 Pt6 120.31(4)
Pt5 Ag1 Pt6 57.18(3)
Pt2 Ag1 Pt6 121.39(4)
Pt1 Ag1 Pt6 58.90(3)
Pt3 Ag1 Pt6 179.53(5)
C2A C1A S1 115.9(17)
C2A C1A H1A1 108.3
S1 C1A H1A1 108.3
C2A C1A H1A2 108.3
S1 C1A H1A2 108.3
H1A1 C1A H1A2 107.4
C1A C2A C3A 96.5(18)
C1A C2A H2A1 112.5
C3A C2A H2A1 112.5
C1A C2A H2A2 112.5
C3A C2A H2A2 112.5
H2A1 C2A H2A2 110.0
C4A C3A C2A 111.2(13)
C4A C3A H3A1 109.4
C2A C3A H3A1 109.4
C4A C3A H3A2 109.4
C2A C3A H3A2 109.4
H3A1 C3A H3A2 108.0
C3A C4A C5A 113.2(13)
C3A C4A H4A1 108.9
C5A C4A H4A1 108.9
C3A C4A H4A2 108.9
C5A C4A H4A2 108.9
H4A1 C4A H4A2 107.7
C6A C5A C4A 107.8(12)
C6A C5A H5A1 110.2
C4A C5A H5A1 110.2
C6A C5A H5A2 110.2
C4A C5A H5A2 110.2
H5A1 C5A H5A2 108.5
C7A C6A C5A 113.1(13)
C7A C6A H6A1 108.9
C5A C6A H6A1 108.9
C7A C6A H6A2 108.9
C5A C6A H6A2 108.9
H6A1 C6A H6A2 107.8
C8A C7A C6A 107.(2)
C8A C7A H7A1 110.3
C6A C7A H7A1 110.3
C8A C7A H7A2 110.3
C6A C7A H7A2 110.3
H7A1 C7A H7A2 108.6
C7A C8A C9A 112.(2)
C7A C8A H8A1 109.1
C9A C8A H8A1 109.1
C7A C8A H8A2 109.1
C9A C8A H8A2 109.1
H8A1 C8A H8A2 107.9
C8A C9A C10A 119.(3)
C8A C9A H9A1 107.6
C10A C9A H9A1 107.6
C8A C9A H9A2 107.6
C10A C9A H9A2 107.6
H9A1 C9A H9A2 107.0
C11A C10A C9A 125.(3)
C11A C10A H10A 106.2
C9A C10A H10A 106.2
C11A C10A H10B 106.2
C9A C10A H10B 106.2
H10A C10A H10B 106.4
C10A C11A C12A 125.(3)
C10A C11A H11A 106.1
C12A C11A H11A 106.1
C10A C11A H11B 106.1
C12A C11A H11B 106.1
H11A C11A H11B 106.3
C11A C12A H12A 109.5
C11A C12A H12B 109.5
H12A C12A H12B 109.5
C11A C12A H12C 109.5
H12A C12A H12C 109.5
H12B C12A H12C 109.5
C2B C1B S2 111.6(13)
C2B C1B H1B1 109.3
S2 C1B H1B1 109.3
C2B C1B H1B2 109.3
S2 C1B H1B2 109.3
H1B1 C1B H1B2 108.0
C1B C2B C3B 115.2(15)
C1B C2B H2B1 108.5
C3B C2B H2B1 108.5
C1B C2B H2B2 108.5
C3B C2B H2B2 108.5
H2B1 C2B H2B2 107.5
C4B C3B C2B 115.6(15)
C4B C3B H3B1 108.4
C2B C3B H3B1 108.4
C4B C3B H3B2 108.4
C2B C3B H3B2 108.4
H3B1 C3B H3B2 107.4
C3B C4B C5B 114.5(15)
C3B C4B H4B1 108.6
C5B C4B H4B1 108.6
C3B C4B H4B2 108.6
C5B C4B H4B2 108.6
H4B1 C4B H4B2 107.6
C6B C5B C4B 114.3(15)
C6B C5B H5B1 108.7
C4B C5B H5B1 108.7
C6B C5B H5B2 108.7
C4B C5B H5B2 108.7
H5B1 C5B H5B2 107.6
C5B C6B C7B 111.7(15)
C5B C6B H6B1 109.3
C7B C6B H6B1 109.3
C5B C6B H6B2 109.3
C7B C6B H6B2 109.3
H6B1 C6B H6B2 107.9
C8B C7B C6B 113.2(15)
C8B C7B H7B1 108.9
C6B C7B H7B1 108.9
C8B C7B H7B2 108.9
C6B C7B H7B2 108.9
H7B1 C7B H7B2 107.8
C9B C8B C7B 113.4(16)
C9B C8B H8B1 108.9
C7B C8B H8B1 108.9
C9B C8B H8B2 108.9
C7B C8B H8B2 108.9
H8B1 C8B H8B2 107.7
C8B C9B C10B 115.1(16)
C8B C9B H9B1 108.5
C10B C9B H9B1 108.5
C8B C9B H9B2 108.5
C10B C9B H9B2 108.5
H9B1 C9B H9B2 107.5
C11B C10B C9B 113.9(17)
C11B C10B H10C 108.8
C9B C10B H10C 108.8
C11B C10B H10D 108.8
C9B C10B H10D 108.8
H10C C10B H10D 107.7
C10B C11B C12B 118.1(18)
C10B C11B H11C 107.8
C12B C11B H11C 107.8
C10B C11B H11D 107.8
C12B C11B H11D 107.8
H11C C11B H11D 107.1
C11B C12B H12D 109.5
C11B C12B H12E 109.5
H12D C12B H12E 109.5
C11B C12B H12F 109.5
H12D C12B H12F 109.5
H12E C12B H12F 109.5
C2C C1C S3 108.3(11)
C2C C1C H1C1 110.0
S3 C1C H1C1 110.0
C2C C1C H1C2 110.0
S3 C1C H1C2 110.0
H1C1 C1C H1C2 108.4
C1C C2C C3C 112.5(14)
C1C C2C H2C1 109.1
C3C C2C H2C1 109.1
C1C C2C H2C2 109.1
C3C C2C H2C2 109.1
H2C1 C2C H2C2 107.8
C4C C3C C2C 113.4(14)
C4C C3C H3C1 108.9
C2C C3C H3C1 108.9
C4C C3C H3C2 108.9
C2C C3C H3C2 108.9
H3C1 C3C H3C2 107.7
C3C C4C C5C 113.8(14)
C3C C4C H4C1 108.8
C5C C4C H4C1 108.8
C3C C4C H4C2 108.8
C5C C4C H4C2 108.8
H4C1 C4C H4C2 107.7
C6C C5C C4C 113.9(14)
C6C C5C H5C1 108.8
C4C C5C H5C1 108.8
C6C C5C H5C2 108.8
C4C C5C H5C2 108.8
H5C1 C5C H5C2 107.7
C5C C6C C7C 113.5(15)
C5C C6C H6C1 108.9
C7C C6C H6C1 108.9
C5C C6C H6C2 108.9
C7C C6C H6C2 108.9
H6C1 C6C H6C2 107.7
C6C C7C C8C 115.6(14)
C6C C7C H7C1 108.4
C8C C7C H7C1 108.4
C6C C7C H7C2 108.4
C8C C7C H7C2 108.4
H7C1 C7C H7C2 107.4
C9C C8C C7C 113.2(15)
C9C C8C H8C1 108.9
C7C C8C H8C1 108.9
C9C C8C H8C2 108.9
C7C C8C H8C2 108.9
H8C1 C8C H8C2 107.8
C8C C9C C10C 112.3(15)
C8C C9C H9C1 109.1
C10C C9C H9C1 109.1
C8C C9C H9C2 109.1
C10C C9C H9C2 109.1
H9C1 C9C H9C2 107.9
C11C C10C C9C 111.9(16)
C11C C10C H10E 109.2
C9C C10C H10E 109.2
C11C C10C H10F 109.2
C9C C10C H10F 109.2
H10E C10C H10F 107.9
C10C C11C C12C 112.1(16)
C10C C11C H11E 109.2
C12C C11C H11E 109.2
C10C C11C H11F 109.2
C12C C11C H11F 109.2
H11E C11C H11F 107.9
C11C C12C H12G 109.5
C11C C12C H12H 109.5
H12G C12C H12H 109.5
C11C C12C H12I 109.5
H12G C12C H12I 109.5
H12H C12C H12I 109.5
C2D C1D S4 113.0(12)
C2D C1D H1D1 109.0
S4 C1D H1D1 109.0
C2D C1D H1D2 109.0
S4 C1D H1D2 109.0
H1D1 C1D H1D2 107.8
C1D C2D C3D 110.4(14)
C1D C2D H2D1 109.6
C3D C2D H2D1 109.6
C1D C2D H2D2 109.6
C3D C2D H2D2 109.6
H2D1 C2D H2D2 108.1
C4D C3D C2D 115.6(13)
C4D C3D H3D1 108.4
C2D C3D H3D1 108.4
C4D C3D H3D2 108.4
C2D C3D H3D2 108.4
H3D1 C3D H3D2 107.4
C5D C4D C3D 114.5(15)
C5D C4D H4D1 108.6
C3D C4D H4D1 108.6
C5D C4D H4D2 108.6
C3D C4D H4D2 108.6
H4D1 C4D H4D2 107.6
C6D C5D C4D 113.7(15)
C6D C5D H5D1 108.8
C4D C5D H5D1 108.8
C6D C5D H5D2 108.8
C4D C5D H5D2 108.8
H5D1 C5D H5D2 107.7
C5D C6D C7D 115.4(15)
C5D C6D H6D1 108.4
C7D C6D H6D1 108.4
C5D C6D H6D2 108.4
C7D C6D H6D2 108.4
H6D1 C6D H6D2 107.5
C8D C7D C6D 114.3(15)
C8D C7D H7D1 108.7
C6D C7D H7D1 108.7
C8D C7D H7D2 108.7
C6D C7D H7D2 108.7
H7D1 C7D H7D2 107.6
C7D C8D C9D 112.9(16)
C7D C8D H8D1 109.0
C9D C8D H8D1 109.0
C7D C8D H8D2 109.0
C9D C8D H8D2 109.0
H8D1 C8D H8D2 107.8
C10D C9D C8D 112.7(16)
C10D C9D H9D1 109.1
C8D C9D H9D1 109.1
C10D C9D H9D2 109.1
C8D C9D H9D2 109.1
H9D1 C9D H9D2 107.8
C9D C10D C11D 112.5(16)
C9D C10D H10G 109.1
C11D C10D H10G 109.1
C9D C10D H10H 109.1
C11D C10D H10H 109.1
H10G C10D H10H 107.8
C12D C11D C10D 113.6(17)
C12D C11D H11G 108.8
C10D C11D H11G 108.8
C12D C11D H11H 108.8
C10D C11D H11H 108.8
H11G C11D H11H 107.7
C11D C12D H12J 109.5
C11D C12D H12K 109.5
H12J C12D H12K 109.5
C11D C12D H12L 109.5
H12J C12D H12L 109.5
H12K C12D H12L 109.5
C2E C1E S5 112.3(11)
C2E C1E H1E1 109.1
S5 C1E H1E1 109.1
C2E C1E H1E2 109.1
S5 C1E H1E2 109.1
H1E1 C1E H1E2 107.9
C1E C2E C3E 110.7(13)
C1E C2E H2E1 109.5
C3E C2E H2E1 109.5
C1E C2E H2E2 109.5
C3E C2E H2E2 109.5
H2E1 C2E H2E2 108.1
C2E C3E C4E 111.4(13)
C2E C3E H3E1 109.3
C4E C3E H3E1 109.3
C2E C3E H3E2 109.3
C4E C3E H3E2 109.3
H3E1 C3E H3E2 108.0
C5E C4E C3E 112.8(13)
C5E C4E H4E1 109.0
C3E C4E H4E1 109.0
C5E C4E H4E2 109.0
C3E C4E H4E2 109.0
H4E1 C4E H4E2 107.8
C4E C5E C6E 112.3(13)
C4E C5E H5E1 109.1
C6E C5E H5E1 109.1
C4E C5E H5E2 109.1
C6E C5E H5E2 109.1
H5E1 C5E H5E2 107.9
C7E C6E C5E 113.3(13)
C7E C6E H6E1 108.9
C5E C6E H6E1 108.9
C7E C6E H6E2 108.9
C5E C6E H6E2 108.9
H6E1 C6E H6E2 107.7
C6E C7E C8E 114.1(13)
C6E C7E H7E1 108.7
C8E C7E H7E1 108.7
C6E C7E H7E2 108.7
C8E C7E H7E2 108.7
H7E1 C7E H7E2 107.6
C9E C8E C7E 115.2(14)
C9E C8E H8E1 108.5
C7E C8E H8E1 108.5
C9E C8E H8E2 108.5
C7E C8E H8E2 108.5
H8E1 C8E H8E2 107.5
C8E C9E C10E 114.3(14)
C8E C9E H9E1 108.7
C10E C9E H9E1 108.7
C8E C9E H9E2 108.7
C10E C9E H9E2 108.7
H9E1 C9E H9E2 107.6
C9E C10E C11E 114.5(15)
C9E C10E H10I 108.6
C11E C10E H10I 108.6
C9E C10E H10J 108.6
C11E C10E H10J 108.6
H10I C10E H10J 107.6
C10E C11E C12E 112.2(16)
C10E C11E H11I 109.2
C12E C11E H11I 109.2
C10E C11E H11J 109.2
C12E C11E H11J 109.2
H11I C11E H11J 107.9
C11E C12E H12M 109.5
C11E C12E H12N 109.5
H12M C12E H12N 109.5
C11E C12E H12O 109.5
H12M C12E H12O 109.5
H12N C12E H12O 109.5
C2F C1F S6 108.7(10)
C2F C1F H1F1 110.0
S6 C1F H1F1 110.0
C2F C1F H1F2 110.0
S6 C1F H1F2 110.0
H1F1 C1F H1F2 108.3
C3F C2F C1F 113.6(12)
C3F C2F H2F1 108.8
C1F C2F H2F1 108.8
C3F C2F H2F2 108.8
C1F C2F H2F2 108.8
H2F1 C2F H2F2 107.7
C4F C3F C2F 112.4(13)
C4F C3F H3F1 109.1
C2F C3F H3F1 109.1
C4F C3F H3F2 109.1
C2F C3F H3F2 109.1
H3F1 C3F H3F2 107.9
C3F C4F C5F 115.7(13)
C3F C4F H4F1 108.4
C5F C4F H4F1 108.4
C3F C4F H4F2 108.4
C5F C4F H4F2 108.4
H4F1 C4F H4F2 107.4
C6F C5F C4F 115.0(13)
C6F C5F H5F1 108.5
C4F C5F H5F1 108.5
C6F C5F H5F2 108.5
C4F C5F H5F2 108.5
H5F1 C5F H5F2 107.5
C5F C6F C7F 113.1(14)
C5F C6F H6F1 109.0
C7F C6F H6F1 109.0
C5F C6F H6F2 109.0
C7F C6F H6F2 109.0
H6F1 C6F H6F2 107.8
C6F C7F C8F 113.7(14)
C6F C7F H7F1 108.8
C8F C7F H7F1 108.8
C6F C7F H7F2 108.8
C8F C7F H7F2 108.8
H7F1 C7F H7F2 107.7
C9F C8F C7F 111.4(15)
C9F C8F H8F1 109.3
C7F C8F H8F1 109.3
C9F C8F H8F2 109.3
C7F C8F H8F2 109.3
H8F1 C8F H8F2 108.0
C8F C9F C10F 113.7(15)
C8F C9F H9F1 108.8
C10F C9F H9F1 108.8
C8F C9F H9F2 108.8
C10F C9F H9F2 108.8
H9F1 C9F H9F2 107.7
C11F C10F C9F 112.2(15)
C11F C10F H10K 109.2
C9F C10F H10K 109.2
C11F C10F H10L 109.2
C9F C10F H10L 109.2
H10K C10F H10L 107.9
C12F C11F C10F 112.9(15)
C12F C11F H11K 109.0
C10F C11F H11K 109.0
C12F C11F H11L 109.0
C10F C11F H11L 109.0
H11K C11F H11L 107.8
C11F C12F H12P 109.5
C11F C12F H12Q 109.5
H12P C12F H12Q 109.5
C11F C12F H12R 109.5
H12P C12F H12R 109.5
H12Q C12F H12R 109.5
C2G C1G S7 113.1(11)
C2G C1G H1G1 109.0
S7 C1G H1G1 109.0
C2G C1G H1G2 109.0
S7 C1G H1G2 109.0
H1G1 C1G H1G2 107.8
C3G C2G C1G 110.2(13)
C3G C2G H2G1 109.6
C1G C2G H2G1 109.6
C3G C2G H2G2 109.6
C1G C2G H2G2 109.6
H2G1 C2G H2G2 108.1
C2G C3G C4G 115.3(13)
C2G C3G H3G1 108.4
C4G C3G H3G1 108.4
C2G C3G H3G2 108.4
C4G C3G H3G2 108.4
H3G1 C3G H3G2 107.5
C3G C4G C5G 115.3(14)
C3G C4G H4G1 108.5
C5G C4G H4G1 108.5
C3G C4G H4G2 108.5
C5G C4G H4G2 108.5
H4G1 C4G H4G2 107.5
C6G C5G C4G 111.9(14)
C6G C5G H5G1 109.2
C4G C5G H5G1 109.2
C6G C5G H5G2 109.2
C4G C5G H5G2 109.2
H5G1 C5G H5G2 107.9
C5G C6G C7G 113.2(14)
C5G C6G H6G1 108.9
C7G C6G H6G1 108.9
C5G C6G H6G2 108.9
C7G C6G H6G2 108.9
H6G1 C6G H6G2 107.7
C6G C7G C8G 113.2(14)
C6G C7G H7G1 108.9
C8G C7G H7G1 108.9
C6G C7G H7G2 108.9
C8G C7G H7G2 108.9
H7G1 C7G H7G2 107.8
C9G C8G C7G 113.5(14)
C9G C8G H8G1 108.9
C7G C8G H8G1 108.9
C9G C8G H8G2 108.9
C7G C8G H8G2 108.9
H8G1 C8G H8G2 107.7
C8G C9G C10G 110.7(15)
C8G C9G H9G1 109.5
C10G C9G H9G1 109.5
C8G C9G H9G2 109.5
C10G C9G H9G2 109.5
H9G1 C9G H9G2 108.1
C9G C10G C11G 113.5(15)
C9G C10G H10M 108.9
C11G C10G H10M 108.9
C9G C10G H10N 108.9
C11G C10G H10N 108.9
H10M C10G H10N 107.7
C12G C11G C10G 113.5(16)
C12G C11G H11M 108.9
C10G C11G H11M 108.9
C12G C11G H11N 108.9
C10G C11G H11N 108.9
H11M C11G H11N 107.7
C11G C12G H12S 109.5
C11G C12G H12T 109.5
H12S C12G H12T 109.5
C11G C12G H12U 109.5
H12S C12G H12U 109.5
H12T C12G H12U 109.5
C2H C1H S8 110.2(11)
C2H C1H H1H1 109.6
S8 C1H H1H1 109.6
C2H C1H H1H2 109.6
S8 C1H H1H2 109.6
H1H1 C1H H1H2 108.1
C3H C2H C1H 112.0(13)
C3H C2H H2H1 109.2
C1H C2H H2H1 109.2
C3H C2H H2H2 109.2
C1H C2H H2H2 109.2
H2H1 C2H H2H2 107.9
C2H C3H C4H 115.2(13)
C2H C3H H3H1 108.5
C4H C3H H3H1 108.5
C2H C3H H3H2 108.5
C4H C3H H3H2 108.5
H3H1 C3H H3H2 107.5
C5H C4H C3H 113.6(13)
C5H C4H H4H1 108.9
C3H C4H H4H1 108.9
C5H C4H H4H2 108.9
C3H C4H H4H2 108.9
H4H1 C4H H4H2 107.7
C4H C5H C6H 114.0(14)
C4H C5H H5H1 108.8
C6H C5H H5H1 108.8
C4H C5H H5H2 108.8
C6H C5H H5H2 108.8
H5H1 C5H H5H2 107.7
C5H C6H C7H 112.8(13)
C5H C6H H6H1 109.0
C7H C6H H6H1 109.0
C5H C6H H6H2 109.0
C7H C6H H6H2 109.0
H6H1 C6H H6H2 107.8
C8H C7H C6H 112.5(14)
C8H C7H H7H1 109.1
C6H C7H H7H1 109.1
C8H C7H H7H2 109.1
C6H C7H H7H2 109.1
H7H1 C7H H7H2 107.8
C7H C8H C9H 114.0(14)
C7H C8H H8H1 108.7
C9H C8H H8H1 108.7
C7H C8H H8H2 108.7
C9H C8H H8H2 108.7
H8H1 C8H H8H2 107.6
C10H C9H C8H 114.0(14)
C10H C9H H9H1 108.8
C8H C9H H9H1 108.8
C10H C9H H9H2 108.8
C8H C9H H9H2 108.8
H9H1 C9H H9H2 107.7
C11H C10H C9H 113.2(15)
C11H C10H H10O 108.9
C9H C10H H10O 108.9
C11H C10H H10P 108.9
C9H C10H H10P 108.9
H10O C10H H10P 107.8
C10H C11H C12H 112.4(15)
C10H C11H H11O 109.1
C12H C11H H11O 109.1
C10H C11H H11P 109.1
C12H C11H H11P 109.1
H11O C11H H11P 107.9
C11H C12H H22C 109.5
C11H C12H H22A 109.5
H22C C12H H22A 109.5
C11H C12H H22B 109.5
H22C C12H H22B 109.5
H22A C12H H22B 109.5
C2I C1I S9 106.1(13)
C2I C1I H1I1 110.5
S9 C1I H1I1 110.5
C2I C1I H1I2 110.5
S9 C1I H1I2 110.5
H1I1 C1I H1I2 108.7
C3I C2I C1I 112.2(18)
C3I C2I H2I1 109.2
C1I C2I H2I1 109.2
C3I C2I H2I2 109.2
C1I C2I H2I2 109.2
H2I1 C2I H2I2 107.9
C2I C3I C4I 109.3(19)
C2I C3I H3I1 109.8
C4I C3I H3I1 109.8
C2I C3I H3I2 109.8
C4I C3I H3I2 109.8
H3I1 C3I H3I2 108.3
C5I C4I C3I 111.2(19)
C5I C4I H4I1 109.4
C3I C4I H4I1 109.4
C5I C4I H4I2 109.4
C3I C4I H4I2 109.4
H4I1 C4I H4I2 108.0
C4I C5I C6I 114.5(19)
C4I C5I H5I1 108.6
C6I C5I H5I1 108.6
C4I C5I H5I2 108.6
C6I C5I H5I2 108.6
H5I1 C5I H5I2 107.6
C7I C6I C5I 112.3(19)
C7I C6I H6I1 109.2
C5I C6I H6I1 109.2
C7I C6I H6I2 109.2
C5I C6I H6I2 109.2
H6I1 C6I H6I2 107.9
C6I C7I C8I 111.5(19)
C6I C7I H7I1 109.3
C8I C7I H7I1 109.3
C6I C7I H7I2 109.3
C8I C7I H7I2 109.3
H7I1 C7I H7I2 108.0
C9I C8I C7I 114.6(19)
C9I C8I H8I1 108.6
C7I C8I H8I1 108.6
C9I C8I H8I2 108.6
C7I C8I H8I2 108.6
H8I1 C8I H8I2 107.6
C10I C9I C8I 115.(2)
C10I C9I H9I1 108.6
C8I C9I H9I1 108.6
C10I C9I H9I2 108.6
C8I C9I H9I2 108.6
H9I1 C9I H9I2 107.6
C9I C10I C11I 115.(2)
C9I C10I H10Q 108.5
C11I C10I H10Q 108.5
C9I C10I H10R 108.5
C11I C10I H10R 108.5
H10Q C10I H10R 107.5
C12I C11I C10I 113.(2)
C12I C11I H11Q 108.9
C10I C11I H11Q 108.9
C12I C11I H11R 108.9
C10I C11I H11R 108.9
H11Q C11I H11R 107.7
C11I C12I H22F 109.5
C11I C12I H22D 109.5
H22F C12I H22D 109.5
C11I C12I H22E 109.5
H22F C12I H22E 109.5
H22D C12I H22E 109.5
C2J C1J S10 114.2(12)
C2J C1J H1J1 108.7
S10 C1J H1J1 108.7
C2J C1J H1J2 108.7
S10 C1J H1J2 108.7
H1J1 C1J H1J2 107.6
C1J C2J C3J 111.6(15)
C1J C2J H2J1 109.3
C3J C2J H2J1 109.3
C1J C2J H2J2 109.3
C3J C2J H2J2 109.3
H2J1 C2J H2J2 108.0
C4J C3J C2J 114.3(15)
C4J C3J H3J1 108.7
C2J C3J H3J1 108.7
C4J C3J H3J2 108.7
C2J C3J H3J2 108.7
H3J1 C3J H3J2 107.6
C5J C4J C3J 115.4(16)
C5J C4J H4J1 108.4
C3J C4J H4J1 108.4
C5J C4J H4J2 108.4
C3J C4J H4J2 108.4
H4J1 C4J H4J2 107.5
C6J C5J C4J 113.3(17)
C6J C5J H5J1 108.9
C4J C5J H5J1 108.9
C6J C5J H5J2 108.9
C4J C5J H5J2 108.9
H5J1 C5J H5J2 107.7
C5J C6J C7J 117.8(18)
C5J C6J H6J1 107.9
C7J C6J H6J1 107.9
C5J C6J H6J2 107.9
C7J C6J H6J2 107.9
H6J1 C6J H6J2 107.2
C8J C7J C6J 120.9(19)
C8J C7J H7J1 107.1
C6J C7J H7J1 107.1
C8J C7J H7J2 107.1
C6J C7J H7J2 107.1
H7J1 C7J H7J2 106.8
C9J C8J C7J 124.(2)
C9J C8J H8J1 106.4
C7J C8J H8J1 106.4
C9J C8J H8J2 106.4
C7J C8J H8J2 106.4
H8J1 C8J H8J2 106.5
C8J C9J C10J 126.(2)
C8J C9J H9J1 105.9
C10J C9J H9J1 105.9
C8J C9J H9J2 105.9
C10J C9J H9J2 105.9
H9J1 C9J H9J2 106.2
C11J C10J C9J 123.(2)
C11J C10J H10S 106.6
C9J C10J H10S 106.6
C11J C10J H10T 106.6
C9J C10J H10T 106.6
H10S C10J H10T 106.5
C10J C11J C12J 124.(2)
C10J C11J H11S 106.4
C12J C11J H11S 106.4
C10J C11J H11T 106.4
C12J C11J H11T 106.4
H11S C11J H11T 106.5
C11J C12J H22I 109.5
C11J C12J H22G 109.5
H22I C12J H22G 109.5
C11J C12J H22H 109.5
H22I C12J H22H 109.5
H22G C12J H22H 109.5
C2K C1K S11 110.1(11)
C2K C1K H1K1 109.6
S11 C1K H1K1 109.6
C2K C1K H1K2 109.6
S11 C1K H1K2 109.6
H1K1 C1K H1K2 108.1
C1K C2K C3K 113.3(14)
C1K C2K H2K1 108.9
C3K C2K H2K1 108.9
C1K C2K H2K2 108.9
C3K C2K H2K2 108.9
H2K1 C2K H2K2 107.7
C4K C3K C2K 113.4(14)
C4K C3K H3K1 108.9
C2K C3K H3K1 108.9
C4K C3K H3K2 108.9
C2K C3K H3K2 108.9
H3K1 C3K H3K2 107.7
C3K C4K C5K 112.7(14)
C3K C4K H4K1 109.0
C5K C4K H4K1 109.0
C3K C4K H4K2 109.0
C5K C4K H4K2 109.0
H4K1 C4K H4K2 107.8
C6K C5K C4K 113.0(14)
C6K C5K H5K1 109.0
C4K C5K H5K1 109.0
C6K C5K H5K2 109.0
C4K C5K H5K2 109.0
H5K1 C5K H5K2 107.8
C7K C6K C5K 113.5(15)
C7K C6K H6K1 108.9
C5K C6K H6K1 108.9
C7K C6K H6K2 108.9
C5K C6K H6K2 108.9
H6K1 C6K H6K2 107.7
C8K C7K C6K 114.3(15)
C8K C7K H7K1 108.7
C6K C7K H7K1 108.7
C8K C7K H7K2 108.7
C6K C7K H7K2 108.7
H7K1 C7K H7K2 107.6
C7K C8K C9K 112.9(15)
C7K C8K H8K1 109.0
C9K C8K H8K1 109.0
C7K C8K H8K2 109.0
C9K C8K H8K2 109.0
H8K1 C8K H8K2 107.8
C10K C9K C8K 111.5(16)
C10K C9K H9K1 109.3
C8K C9K H9K1 109.3
C10K C9K H9K2 109.3
C8K C9K H9K2 109.3
H9K1 C9K H9K2 108.0
C9K C10K C11K 114.4(16)
C9K C10K H10U 108.7
C11K C10K H10U 108.7
C9K C10K H10V 108.7
C11K C10K H10V 108.7
H10U C10K H10V 107.6
C10K C11K C12K 114.1(17)
C10K C11K H11U 108.7
C12K C11K H11U 108.7
C10K C11K H11V 108.7
C12K C11K H11V 108.7
H11U C11K H11V 107.6
C11K C12K H22J 109.5
C11K C12K H22K 109.5
H22J C12K H22K 109.5
C11K C12K H22L 109.5
H22J C12K H22L 109.5
H22K C12K H22L 109.5
C2L C1L S12 110.2(12)
C2L C1L H1L1 109.6
S12 C1L H1L1 109.6
C2L C1L H1L2 109.6
S12 C1L H1L2 109.6
H1L1 C1L H1L2 108.1
C3L C2L C1L 115.6(15)
C3L C2L H2L1 108.4
C1L C2L H2L1 108.4
C3L C2L H2L2 108.4
C1L C2L H2L2 108.4
H2L1 C2L H2L2 107.5
C2L C3L C4L 113.5(15)
C2L C3L H3L1 108.9
C4L C3L H3L1 108.9
C2L C3L H3L2 108.9
C4L C3L H3L2 108.9
H3L1 C3L H3L2 107.7
C3L C4L C5L 113.9(15)
C3L C4L H4L1 108.8
C5L C4L H4L1 108.8
C3L C4L H4L2 108.8
C5L C4L H4L2 108.8
H4L1 C4L H4L2 107.7
C6L C5L C4L 115.5(15)
C6L C5L H5L1 108.4
C4L C5L H5L1 108.4
C6L C5L H5L2 108.4
C4L C5L H5L2 108.4
H5L1 C5L H5L2 107.5
C7L C6L C5L 115.9(15)
C7L C6L H6L1 108.3
C5L C6L H6L1 108.3
C7L C6L H6L2 108.3
C5L C6L H6L2 108.3
H6L1 C6L H6L2 107.4
C8L C7L C6L 117.1(16)
C8L C7L H7L1 108.0
C6L C7L H7L1 108.0
C8L C7L H7L2 108.0
C6L C7L H7L2 108.0
H7L1 C7L H7L2 107.3
C7L C8L C9L 115.9(16)
C7L C8L H8L1 108.3
C9L C8L H8L1 108.3
C7L C8L H8L2 108.3
C9L C8L H8L2 108.3
H8L1 C8L H8L2 107.4
C8L C9L C10L 117.9(16)
C8L C9L H9L1 107.8
C10L C9L H9L1 107.8
C8L C9L H9L2 107.8
C10L C9L H9L2 107.8
H9L1 C9L H9L2 107.2
C11L C10L C9L 116.2(17)
C11L C10L H10W 108.2
C9L C10L H10W 108.2
C11L C10L H10$ 108.2
C9L C10L H10$ 108.2
H10W C10L H10$ 107.4
C10L C11L C12L 117.6(18)
C10L C11L H11W 107.9
C12L C11L H11W 107.9
C10L C11L H11$ 107.9
C12L C11L H11$ 107.9
H11W C11L H11$ 107.2
C11L C12L H22O 109.5
C11L C12L H22M 109.5
H22O C12L H22M 109.5
C11L C12L H22N 109.5
H22O C12L H22N 109.5
H22M C12L H22N 109.5
F3B Sb1 F2B 97.1(16)
F4A Sb1 F1A 92.7(6)
F4A Sb1 F3A 90.8(6)
F1A Sb1 F3A 176.1(7)
F3B Sb1 F6 78.3(18)
F2B Sb1 F6 91.3(17)
F4A Sb1 F6 86.1(7)
F1A Sb1 F6 89.5(8)
F3A Sb1 F6 92.7(7)
F3B Sb1 F5 103.3(17)
F2B Sb1 F5 87.4(17)
F4A Sb1 F5 93.7(6)
F1A Sb1 F5 88.6(7)
F3A Sb1 F5 89.3(7)
F6 Sb1 F5 178.0(6)
F3B Sb1 F1B 175.(2)
F2B Sb1 F1B 88.3(13)
F6 Sb1 F1B 102.3(17)
F5 Sb1 F1B 76.1(16)
F4A Sb1 F2A 178.3(7)
F1A Sb1 F2A 88.7(6)
F3A Sb1 F2A 87.8(6)
F6 Sb1 F2A 94.9(7)
F5 Sb1 F2A 85.3(6)
F3B Sb1 F4B 90.8(14)
F2B Sb1 F4B 172.1(17)
F6 Sb1 F4B 90.8(16)
F5 Sb1 F4B 90.3(16)
F1B Sb1 F4B 83.9(13)

loop_
_geom_bond_atom_site_label_1
_geom_bond_atom_site_label_2
_geom_bond_distance
Pt1 S1 2.305(4)
Pt1 S12 2.305(5)
Pt1 S2 2.312(4)
Pt1 S11 2.325(4)
Pt1 Ag1 3.0431(14)
Pt1 Pt6 3.1034(9)
Pt1 Pt2 3.1449(10)
Pt2 S2 2.323(4)
Pt2 S1 2.324(4)
Pt2 S3 2.326(4)
Pt2 S4 2.331(4)
Pt2 Pt3 3.0139(9)
Pt2 Ag1 3.0200(13)
Pt3 S6 2.322(4)
Pt3 S5 2.323(4)
Pt3 S3 2.323(4)
Pt3 S4 2.345(4)
Pt3 Pt4 3.0802(8)
Pt3 Ag1 3.1641(15)
Pt4 S8 2.311(4)
Pt4 S7 2.314(4)
Pt4 S6 2.317(4)
Pt4 S5 2.320(4)
Pt4 Ag1 2.9857(14)
Pt4 Pt5 3.1400(9)
Pt5 S8 2.312(4)
Pt5 S7 2.318(4)
Pt5 S10 2.329(4)
Pt5 S9 2.331(4)
Pt5 Pt6 3.0083(9)
Pt5 Ag1 3.0125(13)
Pt6 S11 2.304(4)
Pt6 S12 2.318(4)
Pt6 S9 2.320(4)
Pt6 S10 2.332(4)
Pt6 Ag1 3.2576(15)
S1 C1A 1.80(2)
S2 C1B 1.844(16)
S3 C1C 1.842(16)
S4 C1D 1.834(15)
S5 C1E 1.847(16)
S6 C1F 1.842(15)
S7 C1G 1.830(15)
S8 C1H 1.812(15)
S9 C1I 1.84(2)
S10 C1J 1.829(16)
S11 C1K 1.834(16)
S12 C1L 1.806(18)
C1A C2A 1.47(3)
C1A H1A1 0.99
C1A H1A2 0.99
C2A C3A 1.568(13)
C2A H2A1 0.99
C2A H2A2 0.99
C3A C4A 1.471(13)
C3A H3A1 0.99
C3A H3A2 0.99
C4A C5A 1.537(13)
C4A H4A1 0.99
C4A H4A2 0.99
C5A C6A 1.534(14)
C5A H5A1 0.99
C5A H5A2 0.99
C6A C7A 1.493(13)
C6A H6A1 0.99
C6A H6A2 0.99
C7A C8A 1.43(3)
C7A H7A1 0.99
C7A H7A2 0.99
C8A C9A 1.44(3)
C8A H8A1 0.99
C8A H8A2 0.99
C9A C10A 1.44(3)
C9A H9A1 0.99
C9A H9A2 0.99
C10A C11A 1.40(3)
C10A H10A 0.99
C10A H10B 0.99
C11A C12A 1.51(3)
C11A H11A 0.99
C11A H11B 0.99
C12A H12A 0.98
C12A H12B 0.98
C12A H12C 0.98
C1B C2B 1.51(2)
C1B H1B1 0.99
C1B H1B2 0.99
C2B C3B 1.53(2)
C2B H2B1 0.99
C2B H2B2 0.99
C3B C4B 1.49(2)
C3B H3B1 0.99
C3B H3B2 0.99
C4B C5B 1.53(2)
C4B H4B1 0.99
C4B H4B2 0.99
C5B C6B 1.50(2)
C5B H5B1 0.99
C5B H5B2 0.99
C6B C7B 1.56(2)
C6B H6B1 0.99
C6B H6B2 0.99
C7B C8B 1.53(2)
C7B H7B1 0.99
C7B H7B2 0.99
C8B C9B 1.49(2)
C8B H8B1 0.99
C8B H8B2 0.99
C9B C10B 1.52(3)
C9B H9B1 0.99
C9B H9B2 0.99
C10B C11B 1.51(3)
C10B H10C 0.99
C10B H10D 0.99
C11B C12B 1.52(3)
C11B H11C 0.99
C11B H11D 0.99
C12B H12D 0.98
C12B H12E 0.98
C12B H12F 0.98
C1C C2C 1.52(2)
C1C H1C1 0.99
C1C H1C2 0.99
C2C C3C 1.53(2)
C2C H2C1 0.99
C2C H2C2 0.99
C3C C4C 1.48(2)
C3C H3C1 0.99
C3C H3C2 0.99
C4C C5C 1.54(2)
C4C H4C1 0.99
C4C H4C2 0.99
C5C C6C 1.48(2)
C5C H5C1 0.99
C5C H5C2 0.99
C6C C7C 1.52(2)
C6C H6C1 0.99
C6C H6C2 0.99
C7C C8C 1.54(2)
C7C H7C1 0.99
C7C H7C2 0.99
C8C C9C 1.52(2)
C8C H8C1 0.99
C8C H8C2 0.99
C9C C10C 1.56(2)
C9C H9C1 0.99
C9C H9C2 0.99
C10C C11C 1.51(2)
C10C H10E 0.99
C10C H10F 0.99
C11C C12C 1.53(3)
C11C H11E 0.99
C11C H11F 0.99
C12C H12G 0.98
C12C H12H 0.98
C12C H12I 0.98
C1D C2D 1.47(2)
C1D H1D1 0.99
C1D H1D2 0.99
C2D C3D 1.54(2)
C2D H2D1 0.99
C2D H2D2 0.99
C3D C4D 1.54(2)
C3D H3D1 0.99
C3D H3D2 0.99
C4D C5D 1.52(2)
C4D H4D1 0.99
C4D H4D2 0.99
C5D C6D 1.49(2)
C5D H5D1 0.99
C5D H5D2 0.99
C6D C7D 1.52(2)
C6D H6D1 0.99
C6D H6D2 0.99
C7D C8D 1.51(2)
C7D H7D1 0.99
C7D H7D2 0.99
C8D C9D 1.54(2)
C8D H8D1 0.99
C8D H8D2 0.99
C9D C10D 1.51(2)
C9D H9D1 0.99
C9D H9D2 0.99
C10D C11D 1.57(2)
C10D H10G 0.99
C10D H10H 0.99
C11D C12D 1.46(2)
C11D H11G 0.99
C11D H11H 0.99
C12D H12J 0.98
C12D H12K 0.98
C12D H12L 0.98
C1E C2E 1.50(2)
C1E H1E1 0.99
C1E H1E2 0.99
C2E C3E 1.52(2)
C2E H2E1 0.99
C2E H2E2 0.99
C3E C4E 1.535(19)
C3E H3E1 0.99
C3E H3E2 0.99
C4E C5E 1.51(2)
C4E H4E1 0.99
C4E H4E2 0.99
C5E C6E 1.575(19)
C5E H5E1 0.99
C5E H5E2 0.99
C6E C7E 1.50(2)
C6E H6E1 0.99
C6E H6E2 0.99
C7E C8E 1.53(2)
C7E H7E1 0.99
C7E H7E2 0.99
C8E C9E 1.48(2)
C8E H8E1 0.99
C8E H8E2 0.99
C9E C10E 1.51(2)
C9E H9E1 0.99
C9E H9E2 0.99
C10E C11E 1.52(2)
C10E H10I 0.99
C10E H10J 0.99
C11E C12E 1.54(2)
C11E H11I 0.99
C11E H11J 0.99
C12E H12M 0.98
C12E H12N 0.98
C12E H12O 0.98
C1F C2F 1.553(19)
C1F H1F1 0.99
C1F H1F2 0.99
C2F C3F 1.545(19)
C2F H2F1 0.99
C2F H2F2 0.99
C3F C4F 1.48(2)
C3F H3F1 0.99
C3F H3F2 0.99
C4F C5F 1.56(2)
C4F H4F1 0.99
C4F H4F2 0.99
C5F C6F 1.51(2)
C5F H5F1 0.99
C5F H5F2 0.99
C6F C7F 1.53(2)
C6F H6F1 0.99
C6F H6F2 0.99
C7F C8F 1.54(2)
C7F H7F1 0.99
C7F H7F2 0.99
C8F C9F 1.52(2)
C8F H8F1 0.99
C8F H8F2 0.99
C9F C10F 1.55(2)
C9F H9F1 0.99
C9F H9F2 0.99
C10F C11F 1.53(2)
C10F H10K 0.99
C10F H10L 0.99
C11F C12F 1.51(2)
C11F H11K 0.99
C11F H11L 0.99
C12F H12P 0.98
C12F H12Q 0.98
C12F H12R 0.98
C1G C2G 1.53(2)
C1G H1G1 0.99
C1G H1G2 0.99
C2G C3G 1.50(2)
C2G H2G1 0.99
C2G H2G2 0.99
C3G C4G 1.53(2)
C3G H3G1 0.99
C3G H3G2 0.99
C4G C5G 1.54(2)
C4G H4G1 0.99
C4G H4G2 0.99
C5G C6G 1.51(2)
C5G H5G1 0.99
C5G H5G2 0.99
C6G C7G 1.51(2)
C6G H6G1 0.99
C6G H6G2 0.99
C7G C8G 1.54(2)
C7G H7G1 0.99
C7G H7G2 0.99
C8G C9G 1.50(2)
C8G H8G1 0.99
C8G H8G2 0.99
C9G C10G 1.53(2)
C9G H9G1 0.99
C9G H9G2 0.99
C10G C11G 1.55(2)
C10G H10M 0.99
C10G H10N 0.99
C11G C12G 1.51(2)
C11G H11M 0.99
C11G H11N 0.99
C12G H12S 0.98
C12G H12T 0.98
C12G H12U 0.98
C1H C2H 1.52(2)
C1H H1H1 0.99
C1H H1H2 0.99
C2H C3H 1.51(2)
C2H H2H1 0.99
C2H H2H2 0.99
C3H C4H 1.52(2)
C3H H3H1 0.99
C3H H3H2 0.99
C4H C5H 1.51(2)
C4H H4H1 0.99
C4H H4H2 0.99
C5H C6H 1.52(2)
C5H H5H1 0.99
C5H H5H2 0.99
C6H C7H 1.56(2)
C6H H6H1 0.99
C6H H6H2 0.99
C7H C8H 1.51(2)
C7H H7H1 0.99
C7H H7H2 0.99
C8H C9H 1.53(2)
C8H H8H1 0.99
C8H H8H2 0.99
C9H C10H 1.52(2)
C9H H9H1 0.99
C9H H9H2 0.99
C10H C11H 1.52(2)
C10H H10O 0.99
C10H H10P 0.99
C11H C12H 1.53(2)
C11H H11O 0.99
C11H H11P 0.99
C12H H22C 0.98
C12H H22A 0.98
C12H H22B 0.98
C1I C2I 1.60(3)
C1I H1I1 0.99
C1I H1I2 0.99
C2I C3I 1.37(3)
C2I H2I1 0.99
C2I H2I2 0.99
C3I C4I 1.57(3)
C3I H3I1 0.99
C3I H3I2 0.99
C4I C5I 1.39(3)
C4I H4I1 0.99
C4I H4I2 0.99
C5I C6I 1.54(3)
C5I H5I1 0.99
C5I H5I2 0.99
C6I C7I 1.45(3)
C6I H6I1 0.99
C6I H6I2 0.99
C7I C8I 1.53(3)
C7I H7I1 0.99
C7I H7I2 0.99
C8I C9I 1.51(3)
C8I H8I1 0.99
C8I H8I2 0.99
C9I C10I 1.49(3)
C9I H9I1 0.99
C9I H9I2 0.99
C10I C11I 1.61(3)
C10I H10Q 0.99
C10I H10R 0.99
C11I C12I 1.41(3)
C11I H11Q 0.99
C11I H11R 0.99
C12I H22F 0.98
C12I H22D 0.98
C12I H22E 0.98
C1J C2J 1.46(2)
C1J H1J1 0.99
C1J H1J2 0.99
C2J C3J 1.55(2)
C2J H2J1 0.99
C2J H2J2 0.99
C3J C4J 1.51(2)
C3J H3J1 0.99
C3J H3J2 0.99
C4J C5J 1.50(2)
C4J H4J1 0.99
C4J H4J2 0.99
C5J C6J 1.48(3)
C5J H5J1 0.99
C5J H5J2 0.99
C6J C7J 1.50(3)
C6J H6J1 0.99
C6J H6J2 0.99
C7J C8J 1.45(3)
C7J H7J1 0.99
C7J H7J2 0.99
C8J C9J 1.42(3)
C8J H8J1 0.99
C8J H8J2 0.99
C9J C10J 1.49(3)
C9J H9J1 0.99
C9J H9J2 0.99
C10J C11J 1.45(3)
C10J H10S 0.99
C10J H10T 0.99
C11J C12J 1.47(3)
C11J H11S 0.99
C11J H11T 0.99
C12J H22I 0.98
C12J H22G 0.98
C12J H22H 0.98
C1K C2K 1.53(2)
C1K H1K1 0.99
C1K H1K2 0.99
C2K C3K 1.54(2)
C2K H2K1 0.99
C2K H2K2 0.99
C3K C4K 1.49(2)
C3K H3K1 0.99
C3K H3K2 0.99
C4K C5K 1.53(2)
C4K H4K1 0.99
C4K H4K2 0.99
C5K C6K 1.53(2)
C5K H5K1 0.99
C5K H5K2 0.99
C6K C7K 1.52(2)
C6K H6K1 0.99
C6K H6K2 0.99
C7K C8K 1.51(2)
C7K H7K1 0.99
C7K H7K2 0.99
C8K C9K 1.56(2)
C8K H8K1 0.99
C8K H8K2 0.99
C9K C10K 1.51(2)
C9K H9K1 0.99
C9K H9K2 0.99
C10K C11K 1.52(2)
C10K H10U 0.99
C10K H10V 0.99
C11K C12K 1.52(2)
C11K H11U 0.99
C11K H11V 0.99
C12K H22J 0.98
C12K H22K 0.98
C12K H22L 0.98
C1L C2L 1.54(2)
C1L H1L1 0.99
C1L H1L2 0.99
C2L C3L 1.48(2)
C2L H2L1 0.99
C2L H2L2 0.99
C3L C4L 1.51(2)
C3L H3L1 0.99
C3L H3L2 0.99
C4L C5L 1.53(2)
C4L H4L1 0.99
C4L H4L2 0.99
C5L C6L 1.51(2)
C5L H5L1 0.99
C5L H5L2 0.99
C6L C7L 1.51(2)
C6L H6L1 0.99
C6L H6L2 0.99
C7L C8L 1.49(2)
C7L H7L1 0.99
C7L H7L2 0.99
C8L C9L 1.49(2)
C8L H8L1 0.99
C8L H8L2 0.99
C9L C10L 1.50(2)
C9L H9L1 0.99
C9L H9L2 0.99
C10L C11L 1.46(3)
C10L H10W 0.99
C10L H10$ 0.99
C11L C12L 1.51(3)
C11L H11W 0.99
C11L H11$ 0.99
C12L H22O 0.98
C12L H22M 0.98
C12L H22N 0.98
Sb1 F3B 1.65(4)
Sb1 F2B 1.79(5)
Sb1 F4A 1.816(14)
Sb1 F1A 1.826(14)
Sb1 F3A 1.845(15)
Sb1 F6 1.864(11)
Sb1 F5 1.870(10)
Sb1 F1B 1.90(5)
Sb1 F2A 1.912(17)
Sb1 F4B 1.95(5)
